data_4319747
loop_
_publ_author_name
'Knut Wassermann'
'Michael T. Pope'

_publ_section_title
;
 Large Cluster Formation through Multiple Substitution with Lanthanide
 Cations (La, Ce, Nd, Sm, Eu, and Gd) of the Polyoxoanion
 [(B-\a-AsO3W9O30)4(WO2)4]28-. Synthesis and Structural Characterization
;
_journal_name_full 'Inorganic Chemistry'
_journal_page_first 2763
_journal_page_last 2768
_journal_paper_doi 10.1021/ic001233u
_journal_volume 40
_journal_year 2001
_chemical_formula_sum 'As4 Ba Ce4 Cl H65 Na16 O206 W40'
_chemical_formula_weight 12116.31
_chemical_name_systematic
; 
 ? 
;
_space_group_IT_number 2
_symmetry_cell_setting triclinic
_symmetry_space_group_name_Hall '-P 1'
_symmetry_space_group_name_H-M 'P -1'
_atom_sites_solution_hydrogens none
_atom_sites_solution_primary direct
_atom_sites_solution_secondary difmap
_audit_creation_method SHELXL-97
_cell_angle_alpha 85.477(2)
_cell_angle_beta 68.241(2)
_cell_angle_gamma 84.033(2)
_cell_formula_units_Z 2
_cell_length_a 21.101(3)
_cell_length_b 21.339(3)
_cell_length_c 26.127(3)
_cell_measurement_reflns_used 8192
_cell_measurement_temperature 173(2)
_cell_measurement_theta_max 28.37
_cell_measurement_theta_min 096
_cell_volume 10857(3)
_computing_cell_refinement 'Bruker SMART'
_computing_data_collection 'Bruker SMART'
_computing_data_reduction 'Bruker SHELXTL'
_computing_molecular_graphics 'Bruker SHELXTL'
_computing_publication_material 'Bruker SHELXTL'
_computing_structure_refinement 'SHELXL-97 (Sheldrick, 1997)'
_computing_structure_solution 'SHELXS-97 (Sheldrick, 1990)'
_diffrn_ambient_temperature 173(2)
_diffrn_measured_fraction_theta_full 0.960
_diffrn_measured_fraction_theta_max 0.960
_diffrn_measurement_device_type 'CCD area detector'
_diffrn_measurement_method 'omega scans'
_diffrn_radiation_monochromator graphite
_diffrn_radiation_source 'normal-focus sealed tube'
_diffrn_radiation_type MoK\a
_diffrn_radiation_wavelength 0.71073
_diffrn_reflns_av_R_equivalents 0.1520
_diffrn_reflns_av_sigmaI/netI 0.1877
_diffrn_reflns_limit_h_max 27
_diffrn_reflns_limit_h_min -28
_diffrn_reflns_limit_k_max 28
_diffrn_reflns_limit_k_min -28
_diffrn_reflns_limit_l_max 34
_diffrn_reflns_limit_l_min -34
_diffrn_reflns_number 125402
_diffrn_reflns_theta_full 28.37
_diffrn_reflns_theta_max 28.37
_diffrn_reflns_theta_min 0.96
_diffrn_standards_decay_% 0
_exptl_absorpt_coefficient_mu 22.848
_exptl_absorpt_correction_T_max 0.2628
_exptl_absorpt_correction_T_min 0.0855
_exptl_absorpt_correction_type multi-scan
_exptl_absorpt_process_details SADABS
_exptl_crystal_colour orange
_exptl_crystal_density_diffrn 3.707
_exptl_crystal_density_method 'not measured'
_exptl_crystal_description needle
_exptl_crystal_F_000 10572
_exptl_crystal_size_max 0.08
_exptl_crystal_size_mid 0.10
_exptl_crystal_size_min 0.20
_refine_diff_density_max 4.128
_refine_diff_density_min -5.547
_refine_diff_density_rms 0.763
_refine_ls_extinction_method none
_refine_ls_goodness_of_fit_ref 0.956
_refine_ls_hydrogen_treatment none
_refine_ls_matrix_type fullcycle
_refine_ls_number_parameters 1415
_refine_ls_number_reflns 52189
_refine_ls_number_restraints 0
_refine_ls_restrained_S_all 0.956
_refine_ls_R_factor_all 0.1573
_refine_ls_R_factor_gt 0.0711
_refine_ls_shift/su_max 0.004
_refine_ls_shift/su_mean 0.000
_refine_ls_structure_factor_coef Fsqd
_refine_ls_weighting_details 'calc w=1/[\s^2^(Fo^2^)+(0.0964P)^2^+0.0000P] where P=(Fo^2^+2Fc^2^)/3'
_refine_ls_weighting_scheme calc
_refine_ls_wR_factor_gt 0.1637
_refine_ls_wR_factor_ref 0.2044
_reflns_number_gt 27115
_reflns_number_total 52189
_reflns_threshold_expression >2sigma(I)
_cod_data_source_file ic001233u_5.cif
_cod_data_source_block BaCe4As4W40
_cod_depositor_comments
;
The following automatic conversions were performed:

'_symmetry_cell_setting' value 'Triclinic' changed to 'triclinic'
according to the built-in table from CIF Core dictionary named
'cif_core.dic' version 2.4.1 from 2010-06-29.

Automatic conversion script
Id: cif_fix_values 1646 2011-03-28 12:23:43Z adriana 
;
_cod_original_cell_volume 10856(2)
_cod_original_formula_sum 'H65 As4 Ba Ce4 Cl Na16 O206 W40'
_cod_database_code 4319747

loop_
_symmetry_equiv_pos_as_xyz
'x, y, z'
'-x, -y, -z'

loop_
_atom_site_label
_atom_site_type_symbol
_atom_site_fract_x
_atom_site_fract_y
_atom_site_fract_z
_atom_site_U_iso_or_equiv
_atom_site_adp_type
_atom_site_occupancy
_atom_site_symmetry_multiplicity
_atom_site_calc_flag
_atom_site_refinement_flags
_atom_site_disorder_assembly
_atom_site_disorder_group
W1 W 0.36168(5) 0.64264(4) 0.21866(4) 0.0185(2) Uani 1 1 d . . .
O1W1 O 0.2632(8) 0.6873(6) 0.2613(6) 0.015(3) Uiso 1 1 d . . .
O2W1 O 0.3673(8) 0.7183(7) 0.1736(6) 0.019(3) Uiso 1 1 d . . .
O3W1 O 0.3164(9) 0.6095(8) 0.1680(7) 0.029(4) Uiso 1 1 d . . .
O4W1 O 0.3181(9) 0.5731(7) 0.2653(6) 0.020(4) Uiso 1 1 d . . .
O5W1 O 0.4409(9) 0.6054(7) 0.1782(6) 0.024(4) Uiso 1 1 d . . .
O6W1 O 0.3880(9) 0.6689(7) 0.2693(6) 0.026(4) Uiso 1 1 d . . .
As1 As 0.36700(13) 0.45299(11) 0.19326(9) 0.0179(5) Uani 1 1 d . . .
O1A1 O 0.3008(9) 0.4426(7) 0.2588(6) 0.023(4) Uiso 1 1 d . . .
O2A1 O 0.3132(9) 0.4703(7) 0.1532(6) 0.024(4) Uiso 1 1 d . . .
O3A1 O 0.3894(8) 0.3703(6) 0.1813(6) 0.014(3) Uiso 1 1 d . . .
W11 W 0.33315(6) 0.41020(5) 0.33427(4) 0.0211(2) Uani 1 1 d . . .
W12 W 0.23589(5) 0.53208(5) 0.30067(4) 0.0205(2) Uani 1 1 d . . .
W13 W 0.20534(5) 0.38234(5) 0.29205(4) 0.0213(2) Uani 1 1 d . . .
W14 W 0.25127(5) 0.57105(5) 0.15662(4) 0.0203(2) Uani 1 1 d . . .
W15 W 0.36899(5) 0.48071(5) 0.06004(4) 0.0193(2) Uani 1 1 d . . .
W16 W 0.22195(5) 0.41966(5) 0.14726(4) 0.0205(2) Uani 1 1 d . . .
W17 W 0.47007(5) 0.35011(4) 0.09633(4) 0.0200(2) Uani 1 1 d . . .
W18 W 0.45456(6) 0.30984(4) 0.22704(4) 0.0206(2) Uani 1 1 d . . .
W19 W 0.32812(6) 0.28354(5) 0.18219(4) 0.0211(2) Uani 1 1 d . . .
O11' O 0.3417(10) 0.3903(8) 0.3972(7) 0.031(4) Uiso 1 1 d . . .
O12' O 0.1835(10) 0.5876(8) 0.3452(7) 0.033(4) Uiso 1 1 d . . .
O13' O 0.1352(9) 0.3443(8) 0.3287(7) 0.029(4) Uiso 1 1 d . . .
O14' O 0.1988(9) 0.6321(7) 0.1489(6) 0.024(4) Uiso 1 1 d . . .
O15' O 0.3954(10) 0.4879(8) -0.0120(7) 0.030(4) Uiso 1 1 d . . .
O15* O 0.4320(9) 0.5172(7) 0.0729(6) 0.023(4) Uiso 1 1 d . . .
O16' O 0.1545(9) 0.3921(7) 0.1352(6) 0.020(4) Uiso 1 1 d . . .
O17' O 0.5308(9) 0.3191(7) 0.0355(6) 0.022(4) Uiso 1 1 d . . .
O17* O 0.5075(9) 0.4183(7) 0.1021(6) 0.022(4) Uiso 1 1 d . . .
O18* O 0.4987(9) 0.2490(8) 0.2509(7) 0.029(4) Uiso 1 1 d . . .
O19' O 0.2912(9) 0.2161(7) 0.1820(6) 0.023(4) Uiso 1 1 d . . .
O112 O 0.2783(9) 0.4896(7) 0.3516(7) 0.026(4) Uiso 1 1 d . . .
O113 O 0.2500(9) 0.3707(7) 0.3456(6) 0.026(4) Uiso 1 1 d . . .
O118 O 0.3822(8) 0.3405(7) 0.2923(6) 0.019(3) Uiso 1 1 d . . .
O123 O 0.1739(9) 0.4667(7) 0.3212(7) 0.026(4) Uiso 1 1 d . . .
O124 O 0.2173(9) 0.5503(7) 0.2370(6) 0.021(4) Uiso 1 1 d . . .
O136 O 0.1897(9) 0.4104(7) 0.2296(7) 0.027(4) Uiso 1 1 d . . .
O139 O 0.2647(9) 0.3154(7) 0.2537(6) 0.021(4) Uiso 1 1 d . . .
O145 O 0.3033(8) 0.5533(7) 0.0789(6) 0.018(3) Uiso 1 1 d . . .
O146 O 0.1932(9) 0.5065(7) 0.1554(6) 0.021(4) Uiso 1 1 d . . .
O156 O 0.2804(10) 0.4363(8) 0.0758(7) 0.031(4) Uiso 1 1 d . . .
O157 O 0.4065(9) 0.3989(7) 0.0687(6) 0.020(4) Uiso 1 1 d . . .
O169 O 0.2755(8) 0.3438(7) 0.1515(6) 0.019(4) Uiso 1 1 d . . .
O178 O 0.5012(9) 0.2977(7) 0.1485(6) 0.024(4) Uiso 1 1 d . . .
O179 O 0.3997(9) 0.2819(8) 0.1138(7) 0.029(4) Uiso 1 1 d . . .
O189 O 0.3859(9) 0.2547(7) 0.2209(6) 0.023(4) Uiso 1 1 d . . .
W2 W 0.53485(5) 0.79542(4) 0.20994(4) 0.0199(2) Uani 1 1 d . . .
O1W2 O 0.5980(9) 0.8048(7) 0.2473(6) 0.020(4) Uiso 1 1 d . . .
O2W2 O 0.4784(9) 0.8165(7) 0.1685(6) 0.023(4) Uiso 1 1 d . . .
O3W2 O 0.6009(9) 0.8573(7) 0.1513(7) 0.026(4) Uiso 1 1 d . . .
O4W2 O 0.4825(9) 0.8764(8) 0.2510(7) 0.029(4) Uiso 1 1 d . . .
O5W2 O 0.4784(9) 0.7528(7) 0.2650(6) 0.020(4) Uiso 1 1 d . . .
O6W2 O 0.5818(10) 0.7320(8) 0.1705(7) 0.031(4) Uiso 1 1 d . . .
As2 As 0.32789(13) 0.83052(11) 0.25629(9) 0.0189(5) Uani 1 1 d . . .
O1A2 O 0.3362(8) 0.8551(7) 0.1875(6) 0.016(3) Uiso 1 1 d . . .
O2A2 O 0.2377(9) 0.8257(7) 0.2827(6) 0.024(4) Uiso 1 1 d . . .
O3A2 O 0.3309(8) 0.9050(7) 0.2791(6) 0.015(3) Uiso 1 1 d . . .
W21 W 0.44497(6) 0.88115(5) 0.12600(4) 0.0226(2) Uani 1 1 d . . .
W22 W 0.33038(6) 0.77682(5) 0.13075(4) 0.0213(2) Uani 1 1 d . . .
W23 W 0.28268(6) 0.93273(5) 0.14704(4) 0.0252(2) Uani 1 1 d . . .
W24 W 0.19051(6) 0.73929(5) 0.26053(4) 0.0228(2) Uani 1 1 d . . .
W25 W 0.18638(6) 0.80419(5) 0.37492(4) 0.0253(2) Uani 1 1 d . . .
W26 W 0.14284(6) 0.89596(5) 0.27889(4) 0.0257(2) Uani 1 1 d . . .
W27 W 0.31088(6) 0.91224(5) 0.37036(4) 0.0266(2) Uani 1 1 d . . .
W28 W 0.43740(6) 0.95357(5) 0.25248(4) 0.0244(2) Uani 1 1 d . . .
W29 W 0.27209(6) 1.00646(5) 0.27327(4) 0.0273(2) Uani 1 1 d . . .
O21' O 0.5185(9) 0.8963(8) 0.0710(7) 0.027(4) Uiso 1 1 d . . .
O22' O 0.3315(10) 0.7319(8) 0.0778(7) 0.030(4) Uiso 1 1 d . . .
O23' O 0.2591(10) 0.9850(8) 0.1029(7) 0.037(5) Uiso 1 1 d . . .
O24' O 0.1373(9) 0.6866(8) 0.2536(7) 0.028(4) Uiso 1 1 d . . .
O25' O 0.1285(10) 0.7918(8) 0.4424(7) 0.030(4) Uiso 1 1 d . . .
O25* O 0.2590(10) 0.7555(8) 0.3717(7) 0.030(4) Uiso 1 1 d . . .
O26' O 0.0683(11) 0.9399(9) 0.2798(8) 0.041(5) Uiso 1 1 d . . .
O27' O 0.2982(10) 0.9344(8) 0.4367(7) 0.035(5) Uiso 1 1 d . . .
O27* O 0.3565(9) 0.8371(7) 0.3639(7) 0.027(4) Uiso 1 1 d . . .
O28' O 0.4980(9) 1.0044(8) 0.2441(7) 0.029(4) Uiso 1 1 d . . .
O29' O 0.2342(11) 1.0838(9) 0.2747(8) 0.043(5) Uiso 1 1 d . . .
O212 O 0.4184(9) 0.8115(7) 0.0969(6) 0.021(4) Uiso 1 1 d . . .
O213 O 0.3808(9) 0.9341(7) 0.1053(6) 0.022(4) Uiso 1 1 d . . .
O218 O 0.4418(9) 0.9371(7) 0.1768(6) 0.022(4) Uiso 1 1 d . . .
O223 O 0.2913(9) 0.8551(7) 0.1091(7) 0.027(4) Uiso 1 1 d . . .
O224 O 0.2423(9) 0.7672(7) 0.1845(6) 0.020(4) Uiso 1 1 d . . .
O236 O 0.2033(10) 0.9087(8) 0.1992(7) 0.031(4) Uiso 1 1 d . . .
O239 O 0.2902(9) 0.9868(7) 0.1964(6) 0.026(4) Uiso 1 1 d . . .
O245 O 0.1512(9) 0.7458(7) 0.3393(6) 0.023(4) Uiso 1 1 d . . .
O246 O 0.1281(10) 0.8184(8) 0.2596(7) 0.030(4) Uiso 1 1 d . . .
O256 O 0.1229(10) 0.8676(8) 0.3505(7) 0.030(4) Uiso 1 1 d . . .
O257 O 0.2272(9) 0.8773(7) 0.3822(6) 0.024(4) Uiso 1 1 d . . .
O269 O 0.1927(9) 0.9599(7) 0.2877(6) 0.025(4) Uiso 1 1 d . . .
O278 O 0.3954(10) 0.9557(8) 0.3295(7) 0.031(4) Uiso 1 1 d . . .
O279 O 0.2668(9) 0.9942(7) 0.3470(6) 0.021(4) Uiso 1 1 d . . .
O289 O 0.3662(9) 1.0211(8) 0.2489(7) 0.028(4) Uiso 1 1 d . . .
Na1 Na 1.0798(7) 0.9236(5) 0.0878(5) 0.047(3) Uiso 1 1 d . . .
Na2 Na 0.6074(6) 1.1329(5) 0.0655(4) 0.036(3) Uiso 1 1 d . . .
Na3 Na 0.5498(6) 0.8910(5) -0.0368(4) 0.037(3) Uiso 1 1 d . . .
Na4 Na 0.7127(6) 0.2590(5) -0.0028(4) 0.035(3) Uiso 1 1 d . . .
Na5 Na 0.5680(8) 1.0944(7) 0.2067(6) 0.055(4) Uiso 0.90 1 d P . .
Na6 Na 1.0034(8) 0.5465(7) 0.2142(6) 0.053(4) Uiso 0.85 1 d P . .
Na7 Na 0.9345(9) 0.4957(8) -0.0365(7) 0.054(4) Uiso 0.75 1 d P . .
Na8 Na 0.9351(13) 0.7523(10) 0.2466(9) 0.053(6) Uiso 0.55 1 d P . .
Na9 Na 0.1814(12) 1.1680(10) 0.2326(9) 0.057(6) Uiso 0.60 1 d P . .
Na10 Na 0.5796(15) 1.0714(13) 0.3341(11) 0.050(7) Uiso 0.45 1 d P . .
Na11 Na 0.0094(18) 0.3375(14) 0.3537(13) 0.052(8) Uiso 0.40 1 d P . .
Na12 Na 0.9595(18) 0.9221(14) 0.2687(13) 0.052(8) Uiso 0.40 1 d P . .
Na13 Na 0.8982(15) 0.8909(13) -0.1193(11) 0.051(7) Uiso 0.45 1 d P . .
Na14 Na 0.106(2) 0.429(2) 0.5113(17) 0.054(11) Uiso 0.30 1 d P . .
O1W O 0.6762(12) 1.0996(10) 0.1193(9) 0.053(6) Uiso 1 1 d . . .
O2W O 0.1360(11) 0.8491(9) 0.1315(8) 0.043(5) Uiso 1 1 d . . .
O3W O 0.7840(12) 0.2667(10) 0.0482(9) 0.055(6) Uiso 1 1 d . . .
O4W O 0.0840(11) 0.5473(9) 0.1185(8) 0.043(5) Uiso 1 1 d . . .
O5W O 0.3792(10) 0.2084(8) 0.0393(7) 0.036(5) Uiso 1 1 d . . .
O6W O 0.6252(10) 0.9552(8) -0.0204(7) 0.030(4) Uiso 1 1 d . . .
O7W O 0.2349(11) 0.2519(9) 0.0862(8) 0.045(5) Uiso 1 1 d . . .
O8W O 0.4612(10) 0.8115(8) -0.0166(7) 0.033(4) Uiso 1 1 d . . .
O9W O 0.5428(10) 1.0457(8) 0.0522(7) 0.037(5) Uiso 1 1 d . . .
O10W O 0.7813(12) 0.3930(10) 0.0576(9) 0.053(6) Uiso 1 1 d . . .
O11W O 0.1987(13) 0.4935(10) 0.0099(9) 0.062(6) Uiso 1 1 d . . .
O12W O 0.3937(13) 1.0976(11) 0.1374(9) 0.062(7) Uiso 1 1 d . . .
O13W O 0.2812(10) 0.8555(8) 0.0083(7) 0.037(5) Uiso 1 1 d . . .
O14W O 0.8514(12) 1.1140(10) 0.0053(9) 0.053(6) Uiso 1 1 d . . .
O15W O 0.6294(10) 0.2375(8) 0.0918(7) 0.034(4) Uiso 1 1 d . . .
O16W O 0.1803(11) 0.7340(9) 0.0810(8) 0.045(5) Uiso 1 1 d . . .
O17W O 1.0758(12) 0.6714(10) 0.0770(9) 0.054(6) Uiso 1 1 d . . .
O18W O 0.9500(15) 0.5355(12) 0.0464(11) 0.080(8) Uiso 1 1 d . . .
O19W O 1.0808(14) 0.6060(11) -0.0149(10) 0.069(7) Uiso 1 1 d . . .
O20W O 0.8543(12) 0.9895(10) -0.0732(8) 0.051(6) Uiso 1 1 d . . .
O21W O 0.6621(10) 0.3652(8) 0.0158(7) 0.038(5) Uiso 1 1 d . . .
O22W O 0.5043(11) 0.1483(9) 0.1502(8) 0.041(5) Uiso 1 1 d . . .
O23W O 0.0674(14) 0.5154(12) 0.2686(10) 0.073(7) Uiso 1 1 d . . .
O24W O 1.0811(13) 0.7865(11) -0.0286(10) 0.065(7) Uiso 1 1 d . . .
O25W O 0.1957(14) 0.7512(11) 0.5119(10) 0.070(7) Uiso 1 1 d . . .
O26W O 0.7585(15) 0.1962(12) 0.1459(11) 0.079(8) Uiso 1 1 d . . .
O27W O 1.0375(15) 1.1256(12) 0.0490(11) 0.079(8) Uiso 1 1 d . . .
O28W O 0.6509(15) 1.0395(12) 0.2454(11) 0.077(8) Uiso 1 1 d . . .
O29W O -0.0231(14) 0.4371(11) 0.2035(10) 0.074(7) Uiso 1 1 d . . .
O31W O 1.0051(17) 0.9979(14) 0.0585(12) 0.069(9) Uiso 0.80 1 d P . .
O32W O 1.0334(16) 0.6637(13) 0.2128(12) 0.068(8) Uiso 0.85 1 d P . .
O33W O 0.9447(15) 0.5896(13) -0.0919(11) 0.071(8) Uiso 0.90 1 d P . .
O34W O 0.3794(16) 0.1385(13) 0.2806(12) 0.070(8) Uiso 0.85 1 d P . .
O35W O 0.2028(17) 0.4812(14) 0.4664(13) 0.079(9) Uiso 0.85 1 d P . .
O36W O 0.6168(17) 0.8126(14) 0.4310(12) 0.068(9) Uiso 0.80 1 d P . .
O37W O 0.7635(18) 0.8868(15) -0.1471(13) 0.075(9) Uiso 0.80 1 d P . .
O38W O 0.982(2) 0.4436(17) 0.3502(16) 0.072(11) Uiso 0.65 1 d P . .
O39W O 0.037(2) 0.3460(17) 0.2575(15) 0.071(11) Uiso 0.65 1 d P . .
O40W O 0.282(2) 0.2205(19) 0.3419(17) 0.062(12) Uiso 0.55 1 d P . .
O41W O 0.0340(19) 0.6192(15) 0.3364(14) 0.065(10) Uiso 0.70 1 d P . .
O42W O 0.627(2) 1.1820(17) 0.2185(15) 0.078(11) Uiso 0.70 1 d P . .
O43W O 0.918(2) 0.6839(18) 0.3247(16) 0.068(12) Uiso 0.60 1 d P . .
O44W O 1.066(3) 0.690(2) -0.108(2) 0.069(16) Uiso 0.45 1 d P . .
O45W O 0.3815(17) 0.3332(13) 0.5171(12) 0.074(9) Uiso 0.85 1 d P . .
O46W O 1.0154(18) 0.8221(14) 0.2258(13) 0.073(9) Uiso 0.80 1 d P . .
O47W O 0.090(2) 0.2276(16) 0.1192(15) 0.066(10) Uiso 0.65 1 d P . .
O48W O 0.484(3) 1.003(2) 0.3802(18) 0.072(13) Uiso 0.55 1 d P . .
O49W O 1.004(2) 0.9574(19) 0.1791(17) 0.071(12) Uiso 0.60 1 d P . .
O50W O 0.004(3) 0.765(2) 0.379(2) 0.072(15) Uiso 0.50 1 d P . .
O51W O 0.179(4) 0.324(3) 0.448(3) 0.077(19) Uiso 0.40 1 d P . .
O52W O 0.095(3) 0.651(2) 0.448(2) 0.065(15) Uiso 0.45 1 d P . .
O53W O 0.549(2) 0.1334(19) 0.4104(17) 0.072(12) Uiso 0.60 1 d P . .
O54W O 0.842(3) 1.100(2) 0.1626(19) 0.073(13) Uiso 0.55 1 d P . .
O55W O 0.081(3) 0.477(2) 0.4307(19) 0.072(13) Uiso 0.55 1 d P . .
O56W O 0.671(3) 0.999(2) 0.359(2) 0.062(14) Uiso 0.45 1 d P . .
O58W O 0.348(3) 0.237(2) 0.4156(18) 0.059(13) Uiso 0.50 1 d P . .
O59W O 0.656(3) 0.152(2) 0.305(2) 0.072(15) Uiso 0.50 1 d P . .
O60W O 0.150(3) 0.212(3) 0.316(2) 0.061(16) Uiso 0.40 1 d P . .
O61W O 0.212(2) 0.6207(19) 0.4698(17) 0.071(12) Uiso 0.60 1 d P . .
O62W O 0.824(3) 0.631(3) 0.427(2) 0.062(16) Uiso 0.40 1 d P . .
O63W O 0.280(2) 0.321(2) 0.4887(18) 0.067(13) Uiso 0.55 1 d P . .
O64W O 0.205(4) 0.893(3) 0.534(3) 0.07(2) Uiso 0.35 1 d P . .
O65W O 0.624(4) 1.097(3) 0.486(3) 0.07(2) Uiso 0.35 1 d P . .
O66W O -0.004(5) 0.746(4) 0.781(4) 0.07(3) Uiso 0.25 1 d P . .
O67W O 0.066(4) 1.142(3) 0.274(3) 0.059(18) Uiso 0.35 1 d P . .
O68W O 1.021(4) 0.899(3) -0.178(3) 0.062(19) Uiso 0.35 1 d P . .
O69W O 0.113(3) 0.984(3) 0.423(2) 0.076(17) Uiso 0.45 1 d P . .
O70W O 0.140(4) 0.256(4) 0.196(3) 0.07(2) Uiso 0.30 1 d P . .
O71W O 0.921(5) 1.003(4) 0.322(4) 0.06(2) Uiso 0.25 1 d P . .
O72W O 0.262(5) 1.084(4) 0.424(3) 0.05(2) Uiso 0.25 1 d P . .
O73W O 0.923(5) 0.830(4) 0.331(4) 0.07(3) Uiso 0.25 1 d P . .
O74W O 0.803(5) 0.810(4) 0.404(4) 0.06(2) Uiso 0.25 1 d P . .
O75W O 0.4742(17) 0.7859(13) 0.4779(12) 0.074(9) Uiso 0.85 1 d P . .
O76W O 0.015(5) 0.324(4) 0.434(4) 0.06(3) Uiso 0.25 1 d P . .
O77W O 0.000(5) 0.222(4) 0.356(4) 0.06(3) Uiso 0.25 1 d P . .
Cl1 Cl 0.4924(6) 1.1404(5) 0.3168(4) 0.046(3) Uani 0.75 1 d P . .
Ba1 Ba 0.52907(8) 0.62434(7) 0.23267(6) 0.0220(3) Uani 1 1 d . . .
Ce1 Ce 0.52276(7) 0.52945(6) 0.10743(5) 0.0185(3) Uani 1 1 d . . .
O1C1 O 0.6286(11) 0.4572(9) 0.1064(8) 0.043(5) Uiso 1 1 d . . .
O2C1 O 0.5034(9) 0.6309(7) 0.0575(7) 0.026(4) Uiso 1 1 d . . .
Ce2 Ce 0.38208(8) 0.72506(6) 0.35137(5) 0.0217(3) Uani 1 1 d . . .
O1C2 O 0.3362(10) 0.7168(8) 0.4524(7) 0.037(5) Uiso 1 1 d . . .
O2C2 O 0.4761(10) 0.7761(8) 0.3743(7) 0.036(5) Uiso 1 1 d . . .
O3C2 O 0.3250(10) 0.6182(8) 0.3766(7) 0.029(4) Uiso 1 1 d . . .
Ce3 Ce 0.67640(8) 0.68071(6) 0.09159(5) 0.0202(3) Uani 1 1 d . . .
O1C3 O 0.7060(10) 0.6617(8) -0.0059(7) 0.033(4) Uiso 1 1 d . . .
O2C3 O 0.5754(10) 0.7356(8) 0.0624(7) 0.038(5) Uiso 1 1 d . . .
O3C3 O 0.7434(9) 0.5693(8) 0.0839(7) 0.029(4) Uiso 1 1 d . . .
O13C O 0.6019(9) 0.5967(8) 0.1174(7) 0.028(4) Uiso 1 1 d . . .
Ce4 Ce 0.53747(8) 0.56567(6) 0.38071(5) 0.0192(3) Uani 1 1 d . . .
O1C4 O 0.5883(10) 0.6702(8) 0.3827(7) 0.033(4) Uiso 1 1 d . . .
O2C4 O 0.4148(10) 0.5363(8) 0.4143(7) 0.030(4) Uiso 1 1 d . . .
O24C O 0.4774(10) 0.6503(8) 0.3460(7) 0.038(5) Uiso 1 1 d . . .
W3 W 0.70215(5) 0.60767(4) 0.23716(4) 0.0191(2) Uani 1 1 d . . .
O1W3 O 0.7305(9) 0.5206(8) 0.2136(7) 0.028(4) Uiso 1 1 d . . .
O2W3 O 0.7544(9) 0.5743(7) 0.2890(7) 0.027(4) Uiso 1 1 d . . .
O3W3 O 0.7042(9) 0.6880(7) 0.2632(6) 0.026(4) Uiso 1 1 d . . .
O4W3 O 0.7987(9) 0.6286(7) 0.1804(6) 0.024(4) Uiso 1 1 d . . .
O5W3 O 0.6211(9) 0.5932(7) 0.2892(6) 0.023(4) Uiso 1 1 d . . .
O6W3 O 0.6716(9) 0.6354(7) 0.1844(6) 0.023(4) Uiso 1 1 d . . .
As3 As 0.74699(13) 0.78317(11) 0.15547(9) 0.0173(5) Uani 1 1 d . . .
O1A3 O 0.7444(8) 0.8125(7) 0.2176(6) 0.015(3) Uiso 1 1 d . . .
O2A3 O 0.8343(9) 0.7592(7) 0.1303(6) 0.020(4) Uiso 1 1 d . . .
O3A3 O 0.7469(9) 0.8572(7) 0.1171(7) 0.026(4) Uiso 1 1 d . . .
W31 W 0.64057(6) 0.86089(5) 0.27385(4) 0.0216(2) Uani 1 1 d . . .
W32 W 0.75364(6) 0.74177(5) 0.28824(4) 0.0218(2) Uani 1 1 d . . .
W33 W 0.80767(6) 0.88580(5) 0.23813(4) 0.0227(2) Uani 1 1 d . . .
W34 W 0.87853(5) 0.66454(5) 0.16492(4) 0.0227(2) Uani 1 1 d . . .
W35 W 0.87830(6) 0.72186(5) 0.04129(4) 0.0232(2) Uani 1 1 d . . .
W36 W 0.93559(6) 0.80907(5) 0.11630(4) 0.0226(2) Uani 1 1 d . . .
W37 W 0.75932(6) 0.85085(5) 0.02682(4) 0.0230(2) Uani 1 1 d . . .
W38 W 0.64708(6) 0.92530(5) 0.13646(4) 0.0223(2) Uani 1 1 d . . .
W39 W 0.81638(6) 0.94332(5) 0.09840(4) 0.0221(2) Uani 1 1 d . . .
O31' O 0.5718(10) 0.8938(8) 0.3249(7) 0.030(4) Uiso 1 1 d . . .
O32' O 0.7530(9) 0.7013(8) 0.3472(7) 0.028(4) Uiso 1 1 d . . .
O33' O 0.8444(11) 0.9352(8) 0.2665(8) 0.039(5) Uiso 1 1 d . . .
O34' O 0.9296(10) 0.6047(8) 0.1782(7) 0.035(5) Uiso 1 1 d . . .
O35' O 0.9268(10) 0.6948(8) -0.0239(7) 0.034(4) Uiso 1 1 d . . .
O35* O 0.7985(9) 0.6902(8) 0.0605(7) 0.028(4) Uiso 1 1 d . . .
O36' O 1.0150(10) 0.8342(8) 0.1023(7) 0.034(4) Uiso 1 1 d . . .
O37' O 0.7697(10) 0.8650(8) -0.0408(7) 0.034(4) Uiso 1 1 d . . .
O37* O 0.7108(9) 0.7866(8) 0.0469(7) 0.028(4) Uiso 1 1 d . . .
O38' O 0.5878(9) 0.9869(7) 0.1393(7) 0.027(4) Uiso 1 1 d . . .
O39' O 0.8604(9) 1.0135(8) 0.0814(7) 0.028(4) Uiso 1 1 d . . .
O312 O 0.6670(9) 0.7913(7) 0.3170(6) 0.025(4) Uiso 1 1 d . . .
O313 O 0.7119(9) 0.9052(7) 0.2814(7) 0.026(4) Uiso 1 1 d . . .
O318 O 0.6458(9) 0.9156(7) 0.2110(6) 0.022(4) Uiso 1 1 d . . .
O323 O 0.7993(9) 0.8123(7) 0.2898(6) 0.021(4) Uiso 1 1 d . . .
O324 O 0.8345(9) 0.7076(7) 0.2360(6) 0.024(4) Uiso 1 1 d . . .
O336 O 0.8855(9) 0.8391(8) 0.1902(7) 0.029(4) Uiso 1 1 d . . .
O339 O 0.8033(9) 0.9346(7) 0.1775(6) 0.022(4) Uiso 1 1 d . . .
O345 O 0.9084(10) 0.6589(8) 0.0879(7) 0.034(4) Uiso 1 1 d . . .
O346 O 0.9476(9) 0.7305(7) 0.1500(6) 0.023(4) Uiso 1 1 d . . .
O356 O 0.9516(10) 0.7739(8) 0.0507(7) 0.034(4) Uiso 1 1 d . . .
O357 O 0.8430(9) 0.8023(7) 0.0204(6) 0.022(4) Uiso 1 1 d . . .
O369 O 0.8891(8) 0.8805(7) 0.0934(6) 0.019(3) Uiso 1 1 d . . .
O378 O 0.6839(9) 0.9133(7) 0.0577(6) 0.023(4) Uiso 1 1 d . . .
O379 O 0.8146(9) 0.9259(7) 0.0306(6) 0.021(4) Uiso 1 1 d . . .
O389 O 0.7244(9) 0.9776(7) 0.1227(7) 0.027(4) Uiso 1 1 d . . .
W4 W 0.51071(5) 0.45586(4) 0.26480(4) 0.0180(2) Uani 1 1 d . . .
O1W4 O 0.4107(9) 0.4540(7) 0.2981(6) 0.024(4) Uiso 1 1 d . . .
O2W4 O 0.5112(9) 0.3905(7) 0.3295(6) 0.025(4) Uiso 1 1 d . . .
O3W4 O 0.4979(8) 0.3765(6) 0.2266(5) 0.010(3) Uiso 1 1 d . . .
O4W4 O 0.6060(8) 0.4237(7) 0.2359(6) 0.018(3) Uiso 1 1 d . . .
O5W4 O 0.5151(9) 0.5039(7) 0.2041(6) 0.024(4) Uiso 1 1 d . . .
O6W4 O 0.5176(9) 0.5171(8) 0.3048(7) 0.028(4) Uiso 1 1 d . . .
As4 As 0.66747(13) 0.43767(11) 0.32694(9) 0.0184(5) Uani 1 1 d . . .
O1A4 O 0.7214(8) 0.3927(7) 0.2692(6) 0.017(3) Uiso 1 1 d . . .
O2A4 O 0.7344(9) 0.4484(7) 0.3522(6) 0.022(4) Uiso 1 1 d . . .
O3A4 O 0.6300(9) 0.3712(7) 0.3701(6) 0.020(4) Uiso 1 1 d . . .
W41 W 0.66848(6) 0.35105(5) 0.21741(4) 0.0222(2) Uani 1 1 d . . .
W42 W 0.79326(6) 0.45071(5) 0.19349(4) 0.0228(2) Uani 1 1 d . . .
W43 W 0.80289(6) 0.30688(5) 0.25670(4) 0.0258(2) Uani 1 1 d . . .
W44 W 0.81605(6) 0.52401(5) 0.30816(4) 0.0235(2) Uani 1 1 d . . .
W45 W 0.69620(6) 0.49918(5) 0.43312(4) 0.0222(2) Uani 1 1 d . . .
W46 W 0.81576(6) 0.38061(5) 0.37536(4) 0.0256(2) Uani 1 1 d . . .
W47 W 0.56217(6) 0.39422(4) 0.45780(4) 0.0205(2) Uani 1 1 d . . .
W48 W 0.54226(6) 0.31908(4) 0.35667(4) 0.0209(2) Uani 1 1 d . . .
W49 W 0.67803(6) 0.27412(5) 0.39647(4) 0.0243(2) Uani 1 1 d . . .
O41' O 0.6489(9) 0.3214(8) 0.1667(7) 0.029(4) Uiso 1 1 d . . .
O42' O 0.8510(9) 0.4762(8) 0.1314(7) 0.027(4) Uiso 1 1 d . . .
O43' O 0.8646(10) 0.2454(8) 0.2319(7) 0.035(4) Uiso 1 1 d . . .
O44' O 0.8843(10) 0.5660(8) 0.2905(7) 0.033(4) Uiso 1 1 d . . .
O45' O 0.6851(9) 0.5334(7) 0.4946(6) 0.024(4) Uiso 1 1 d . . .
O45* O 0.6372(9) 0.5430(7) 0.4090(6) 0.025(4) Uiso 1 1 d . . .
O46' O 0.8800(11) 0.3399(9) 0.3933(8) 0.043(5) Uiso 1 1 d . . .
O47' O 0.5109(9) 0.3916(7) 0.5273(6) 0.024(4) Uiso 1 1 d . . .
O47* O 0.5341(9) 0.4622(7) 0.4301(7) 0.026(4) Uiso 1 1 d . . .
O48' O 0.4849(9) 0.2658(7) 0.3597(6) 0.026(4) Uiso 1 1 d . . .
O49' O 0.6993(10) 0.2024(8) 0.4212(7) 0.030(4) Uiso 1 1 d . . .
O412 O 0.7325(9) 0.4100(7) 0.1690(7) 0.026(4) Uiso 1 1 d . . .
O413 O 0.7429(9) 0.2948(7) 0.2146(6) 0.024(4) Uiso 1 1 d . . .
O418 O 0.6121(9) 0.3115(7) 0.2821(6) 0.024(4) Uiso 1 1 d . . .
O423 O 0.8426(9) 0.3698(7) 0.1965(6) 0.022(4) Uiso 1 1 d . . .
O424 O 0.8306(9) 0.4758(7) 0.2446(7) 0.027(4) Uiso 1 1 d . . .
O436 O 0.8304(10) 0.3446(8) 0.3043(7) 0.035(5) Uiso 1 1 d . . .
O439 O 0.7353(9) 0.2706(7) 0.3180(6) 0.022(4) Uiso 1 1 d . . .
O445 O 0.7732(9) 0.5408(7) 0.3859(6) 0.023(4) Uiso 1 1 d . . .
O446 O 0.8638(8) 0.4462(7) 0.3330(6) 0.017(3) Uiso 1 1 d . . .
O456 O 0.7716(9) 0.4294(7) 0.4361(7) 0.026(4) Uiso 1 1 d . . .
O457 O 0.6371(10) 0.4303(8) 0.4612(7) 0.031(4) Uiso 1 1 d . . .
O469 O 0.7471(9) 0.3222(8) 0.4005(7) 0.029(4) Uiso 1 1 d . . .
O478 O 0.5108(9) 0.3404(7) 0.4324(6) 0.023(4) Uiso 1 1 d . . .
O479 O 0.6156(9) 0.3087(7) 0.4617(6) 0.022(4) Uiso 1 1 d . . .
O489 O 0.6061(9) 0.2537(7) 0.3757(7) 0.027(4) Uiso 1 1 d . . .

loop_
_atom_site_aniso_label
_atom_site_aniso_U_11
_atom_site_aniso_U_22
_atom_site_aniso_U_33
_atom_site_aniso_U_23
_atom_site_aniso_U_13
_atom_site_aniso_U_12
W1 0.0173(6) 0.0218(5) 0.0174(4) -0.0013(4) -0.0067(4) -0.0038(4)
As1 0.0177(14) 0.0208(12) 0.0149(11) -0.0016(9) -0.0050(10) -0.0031(11)
W11 0.0194(6) 0.0275(5) 0.0158(4) 0.0010(4) -0.0051(4) -0.0067(5)
W12 0.0186(6) 0.0254(5) 0.0165(5) -0.0011(4) -0.0042(4) -0.0053(4)
W13 0.0178(6) 0.0270(5) 0.0184(5) 0.0003(4) -0.0042(4) -0.0090(5)
W14 0.0179(6) 0.0254(5) 0.0188(5) -0.0015(4) -0.0068(4) -0.0055(4)
W15 0.0161(6) 0.0257(5) 0.0162(4) -0.0004(4) -0.0050(4) -0.0067(4)
W16 0.0168(6) 0.0259(5) 0.0203(5) -0.0007(4) -0.0072(4) -0.0070(4)
W17 0.0189(6) 0.0231(5) 0.0175(5) -0.0015(4) -0.0050(4) -0.0054(4)
W18 0.0221(6) 0.0227(5) 0.0188(5) -0.0003(4) -0.0088(4) -0.0057(4)
W19 0.0208(6) 0.0231(5) 0.0203(5) -0.0013(4) -0.0072(4) -0.0073(4)
W2 0.0178(6) 0.0217(5) 0.0214(5) 0.0010(4) -0.0077(4) -0.0068(4)
As2 0.0176(14) 0.0205(12) 0.0191(12) -0.0005(9) -0.0070(11) -0.0034(11)
W21 0.0211(6) 0.0247(5) 0.0228(5) 0.0036(4) -0.0084(5) -0.0076(5)
W22 0.0207(6) 0.0247(5) 0.0201(5) 0.0019(4) -0.0091(4) -0.0055(5)
W23 0.0242(6) 0.0251(5) 0.0282(5) 0.0048(4) -0.0123(5) -0.0050(5)
W24 0.0172(6) 0.0263(5) 0.0247(5) -0.0006(4) -0.0069(5) -0.0040(5)
W25 0.0207(6) 0.0310(6) 0.0224(5) -0.0002(4) -0.0062(5) -0.0012(5)
W26 0.0196(6) 0.0279(5) 0.0299(5) -0.0002(4) -0.0097(5) -0.0013(5)
W27 0.0277(7) 0.0268(5) 0.0260(5) -0.0064(4) -0.0099(5) -0.0007(5)
W28 0.0228(6) 0.0226(5) 0.0302(5) -0.0033(4) -0.0114(5) -0.0035(5)
W29 0.0268(7) 0.0227(5) 0.0341(6) -0.0015(4) -0.0132(5) -0.0013(5)
Cl1 0.038(6) 0.048(6) 0.064(7) 0.022(5) -0.031(6) -0.023(5)
Ba1 0.0217(9) 0.0244(7) 0.0202(7) -0.0009(6) -0.0068(7) -0.0059(7)
Ce1 0.0173(8) 0.0228(7) 0.0163(6) -0.0009(5) -0.0060(6) -0.0064(6)
Ce2 0.0218(8) 0.0246(7) 0.0193(7) -0.0024(5) -0.0076(6) -0.0030(6)
Ce3 0.0194(8) 0.0248(7) 0.0171(6) 0.0002(5) -0.0060(6) -0.0087(6)
Ce4 0.0192(8) 0.0221(7) 0.0163(6) 0.0000(5) -0.0062(6) -0.0034(6)
W3 0.0157(6) 0.0238(5) 0.0174(5) 0.0007(4) -0.0047(4) -0.0065(4)
As3 0.0156(14) 0.0206(12) 0.0158(11) 0.0016(9) -0.0054(10) -0.0051(11)
W31 0.0179(6) 0.0266(5) 0.0204(5) -0.0039(4) -0.0059(4) -0.0043(5)
W32 0.0215(6) 0.0261(5) 0.0202(5) -0.0001(4) -0.0091(5) -0.0068(5)
W33 0.0209(6) 0.0268(5) 0.0233(5) -0.0027(4) -0.0094(5) -0.0081(5)
W34 0.0144(6) 0.0248(5) 0.0265(5) 0.0007(4) -0.0039(4) -0.0052(4)
W35 0.0180(6) 0.0271(5) 0.0222(5) -0.0028(4) -0.0029(4) -0.0080(5)
W36 0.0173(6) 0.0252(5) 0.0256(5) -0.0001(4) -0.0069(5) -0.0072(5)
W37 0.0241(6) 0.0259(5) 0.0208(5) 0.0027(4) -0.0085(5) -0.0111(5)
W38 0.0196(6) 0.0229(5) 0.0259(5) 0.0028(4) -0.0094(5) -0.0071(4)
W39 0.0200(6) 0.0234(5) 0.0237(5) 0.0014(4) -0.0077(5) -0.0082(5)
W4 0.0191(6) 0.0200(5) 0.0168(4) -0.0003(4) -0.0078(4) -0.0053(4)
As4 0.0162(14) 0.0238(12) 0.0162(11) -0.0017(9) -0.0061(11) -0.0041(11)
W41 0.0236(6) 0.0257(5) 0.0177(5) -0.0033(4) -0.0078(5) -0.0013(5)
W42 0.0184(6) 0.0287(5) 0.0183(5) -0.0015(4) -0.0024(4) -0.0040(5)
W43 0.0238(6) 0.0299(6) 0.0219(5) -0.0046(4) -0.0074(5) 0.0039(5)
W44 0.0183(6) 0.0313(6) 0.0224(5) 0.0005(4) -0.0087(5) -0.0049(5)
W45 0.0201(6) 0.0299(5) 0.0184(5) -0.0023(4) -0.0085(4) -0.0030(5)
W46 0.0217(6) 0.0327(6) 0.0242(5) -0.0015(4) -0.0114(5) 0.0011(5)
W47 0.0226(6) 0.0223(5) 0.0158(4) -0.0010(4) -0.0058(4) -0.0032(4)
W48 0.0253(6) 0.0209(5) 0.0175(5) -0.0009(4) -0.0084(4) -0.0043(4)
W49 0.0281(7) 0.0237(5) 0.0217(5) -0.0012(4) -0.0105(5) 0.0008(5)

loop_
_atom_type_symbol
_atom_type_description
_atom_type_scat_dispersion_real
_atom_type_scat_dispersion_imag
_atom_type_scat_source
O O 0.0106 0.0060 'International Tables Vol C Tables 4.2.6.8 and 6.1.1.4'
Na Na 0.0362 0.0249 'International Tables Vol C Tables 4.2.6.8 and 6.1.1.4'
As As 0.0499 2.0058 'International Tables Vol C Tables 4.2.6.8 and 6.1.1.4'
Ba Ba -0.3244 2.2819 'International Tables Vol C Tables 4.2.6.8 and 6.1.1.4'
Ce Ce -0.2486 2.6331 'International Tables Vol C Tables 4.2.6.8 and 6.1.1.4'
W W -0.8490 6.8722 'International Tables Vol C Tables 4.2.6.8 and 6.1.1.4'
Cl Cl 0.1484 0.1585 'International Tables Vol C Tables 4.2.6.8 and 6.1.1.4'
H H 0.0000 0.0000 'International Tables Vol C Tables 4.2.6.8 and 6.1.1.4'

loop_
_geom_angle_atom_site_label_1
_geom_angle_atom_site_label_2
_geom_angle_atom_site_label_3
_geom_angle
_geom_angle_site_symmetry_1
_geom_angle_site_symmetry_3
_geom_angle_publ_flag
O5W1 W1 O6W1 97.2(8) . . ?
O5W1 W1 O2W1 97.0(7) . . ?
O6W1 W1 O2W1 99.5(7) . . ?
O5W1 W1 O4W1 101.4(7) . . ?
O6W1 W1 O4W1 92.9(7) . . ?
O2W1 W1 O4W1 156.4(7) . . ?
O5W1 W1 O3W1 89.8(7) . . ?
O6W1 W1 O3W1 171.4(8) . . ?
O2W1 W1 O3W1 84.4(6) . . ?
O4W1 W1 O3W1 80.9(6) . . ?
O5W1 W1 O1W1 174.8(6) . . ?
O6W1 W1 O1W1 87.8(7) . . ?
O2W1 W1 O1W1 80.7(6) . . ?
O4W1 W1 O1W1 79.8(6) . . ?
O3W1 W1 O1W1 85.3(6) . . ?
O5W1 W1 Ba1 47.8(5) . . ?
O6W1 W1 Ba1 49.4(6) . . ?
O2W1 W1 Ba1 102.4(5) . . ?
O4W1 W1 Ba1 101.0(5) . . ?
O3W1 W1 Ba1 137.4(5) . . ?
O1W1 W1 Ba1 137.2(4) . . ?
W24 O1W1 W1 149.9(8) . . ?
W1 O2W1 W22 150.1(9) . . ?
W14 O3W1 W1 153.0(10) . . ?
W12 O4W1 W1 147.2(9) . . ?
W1 O5W1 Ce1 156.7(9) . . ?
W1 O5W1 Ba1 104.5(6) . . ?
Ce1 O5W1 Ba1 97.4(5) . . ?
W1 O6W1 Ce2 159.0(9) . . ?
W1 O6W1 Ba1 102.6(7) . . ?
Ce2 O6W1 Ba1 98.3(6) . . ?
O1A1 As1 O3A1 95.9(7) . . ?
O1A1 As1 O2A1 97.6(8) . . ?
O3A1 As1 O2A1 99.7(7) . . ?
As1 O1A1 W12 117.7(8) . . ?
As1 O1A1 W11 117.8(8) . . ?
W12 O1A1 W11 93.7(5) . . ?
As1 O1A1 W13 133.9(8) . . ?
W12 O1A1 W13 92.1(6) . . ?
W11 O1A1 W13 92.3(6) . . ?
As1 O2A1 W15 115.8(8) . . ?
As1 O2A1 W16 132.9(8) . . ?
W15 O2A1 W16 94.6(6) . . ?
As1 O2A1 W14 120.3(7) . . ?
W15 O2A1 W14 92.5(5) . . ?
W16 O2A1 W14 91.3(6) . . ?
As1 O3A1 W17 113.9(7) . . ?
As1 O3A1 W19 134.8(8) . . ?
W17 O3A1 W19 93.4(5) . . ?
As1 O3A1 W18 120.4(7) . . ?
W17 O3A1 W18 92.5(5) . . ?
W19 O3A1 W18 91.9(5) . . ?
O11' W11 O1W4 101.1(6) . . ?
O11' W11 O118 101.5(7) . . ?
O1W4 W11 O118 86.9(5) . . ?
O11' W11 O112 99.8(7) . . ?
O1W4 W11 O112 89.6(5) . . ?
O118 W11 O112 158.7(6) . . ?
O11' W11 O113 99.9(8) . . ?
O1W4 W11 O113 159.0(5) . . ?
O118 W11 O113 87.5(7) . . ?
O112 W11 O113 88.2(7) . . ?
O11' W11 O1A1 169.6(7) . . ?
O1W4 W11 O1A1 86.2(5) . . ?
O118 W11 O1A1 86.1(6) . . ?
O112 W11 O1A1 72.6(6) . . ?
O113 W11 O1A1 73.2(6) . . ?
O12' W12 O124 103.4(7) . . ?
O12' W12 O4W1 102.7(8) . . ?
O124 W12 O4W1 87.5(7) . . ?
O12' W12 O123 97.7(8) . . ?
O124 W12 O123 89.8(7) . . ?
O4W1 W12 O123 159.5(7) . . ?
O12' W12 O112 97.1(7) . . ?
O124 W12 O112 159.5(7) . . ?
O4W1 W12 O112 87.7(7) . . ?
O123 W12 O112 87.7(7) . . ?
O12' W12 O1A1 167.0(7) . . ?
O124 W12 O1A1 87.3(6) . . ?
O4W1 W12 O1A1 85.0(6) . . ?
O123 W12 O1A1 74.5(6) . . ?
O112 W12 O1A1 72.4(6) . . ?
O13' W13 O136 103.1(8) . . ?
O13' W13 O139 100.7(7) . . ?
O136 W13 O139 90.1(7) . . ?
O13' W13 O113 97.6(8) . . ?
O136 W13 O113 159.2(8) . . ?
O139 W13 O113 88.1(7) . . ?
O13' W13 O123 99.4(8) . . ?
O136 W13 O123 89.0(7) . . ?
O139 W13 O123 159.6(7) . . ?
O113 W13 O123 85.6(7) . . ?
O13' W13 O1A1 168.1(7) . . ?
O136 W13 O1A1 86.2(7) . . ?
O139 W13 O1A1 86.5(6) . . ?
O113 W13 O1A1 73.0(6) . . ?
O123 W13 O1A1 73.1(6) . . ?
O14' W14 O3W1 102.1(8) . . ?
O14' W14 O146 95.6(7) . . ?
O3W1 W14 O146 161.3(7) . . ?
O14' W14 O145 99.8(7) . . ?
O3W1 W14 O145 96.9(7) . . ?
O146 W14 O145 86.1(6) . . ?
O14' W14 O124 104.7(7) . . ?
O3W1 W14 O124 85.7(7) . . ?
O146 W14 O124 83.9(6) . . ?
O145 W14 O124 154.3(6) . . ?
O14' W14 O2A1 164.5(7) . . ?
O3W1 W14 O2A1 92.0(7) . . ?
O146 W14 O2A1 71.3(6) . . ?
O145 W14 O2A1 71.9(6) . . ?
O124 W14 O2A1 82.5(6) . . ?
O15' W15 O15* 102.7(8) . . ?
O15' W15 O157 100.3(7) . . ?
O15* W15 O157 94.0(7) . . ?
O15' W15 O145 99.3(7) . . ?
O15* W15 O145 93.9(7) . . ?
O157 W15 O145 156.7(7) . . ?
O15' W15 O156 98.1(7) . . ?
O15* W15 O156 159.2(7) . . ?
O157 W15 O156 83.8(7) . . ?
O145 W15 O156 81.0(7) . . ?
O15' W15 O2A1 168.4(7) . . ?
O15* W15 O2A1 87.9(7) . . ?
O157 W15 O2A1 83.5(6) . . ?
O145 W15 O2A1 74.9(6) . . ?
O156 W15 O2A1 71.3(6) . . ?
O16' W16 O156 100.5(7) . . ?
O16' W16 O146 101.0(7) . . ?
O156 W16 O146 90.3(7) . . ?
O16' W16 O169 101.9(7) . . ?
O156 W16 O169 90.8(7) . . ?
O146 W16 O169 156.5(7) . . ?
O16' W16 O136 101.1(7) . . ?
O156 W16 O136 158.2(8) . . ?
O146 W16 O136 87.6(6) . . ?
O169 W16 O136 82.8(6) . . ?
O16' W16 O2A1 170.8(6) . . ?
O156 W16 O2A1 73.2(7) . . ?
O146 W16 O2A1 72.7(6) . . ?
O169 W16 O2A1 85.1(6) . . ?
O136 W16 O2A1 85.5(6) . . ?
O17' W17 O17* 101.8(7) . . ?
O17' W17 O157 101.6(7) . . ?
O17* W17 O157 92.1(7) . . ?
O17' W17 O178 97.5(7) . . ?
O17* W17 O178 95.3(7) . . ?
O157 W17 O178 157.7(7) . . ?
O17' W17 O179 97.9(7) . . ?
O17* W17 O179 160.3(7) . . ?
O157 W17 O179 83.1(7) . . ?
O178 W17 O179 82.8(7) . . ?
O17' W17 O3A1 168.8(6) . . ?
O17* W17 O3A1 87.0(6) . . ?
O157 W17 O3A1 84.8(6) . . ?
O178 W17 O3A1 74.6(6) . . ?
O179 W17 O3A1 73.5(6) . . ?
O18* W18 O3W4 103.5(6) . . ?
O18* W18 O118 104.7(7) . . ?
O3W4 W18 O118 87.9(5) . . ?
O18* W18 O178 98.0(7) . . ?
O3W4 W18 O178 94.2(5) . . ?
O118 W18 O178 156.1(6) . . ?
O18* W18 O189 94.5(7) . . ?
O3W4 W18 O189 162.0(4) . . ?
O118 W18 O189 86.1(7) . . ?
O178 W18 O189 84.6(7) . . ?
O18* W18 O3A1 164.1(6) . . ?
O3W4 W18 O3A1 90.3(4) . . ?
O118 W18 O3A1 83.4(6) . . ?
O178 W18 O3A1 72.8(6) . . ?
O189 W18 O3A1 72.2(6) . . ?
O19' W19 O179 101.3(7) . . ?
O19' W19 O189 100.9(7) . . ?
O179 W19 O189 93.3(7) . . ?
O19' W19 O169 100.4(7) . . ?
O179 W19 O169 89.6(7) . . ?
O189 W19 O169 157.5(6) . . ?
O19' W19 O139 99.3(7) . . ?
O179 W19 O139 159.2(7) . . ?
O189 W19 O139 85.1(7) . . ?
O169 W19 O139 84.3(6) . . ?
O19' W19 O3A1 174.2(6) . . ?
O179 W19 O3A1 75.7(6) . . ?
O189 W19 O3A1 74.5(6) . . ?
O169 W19 O3A1 84.6(6) . . ?
O139 W19 O3A1 83.9(6) . . ?
W13 O13' Na11 147.5(11) . . ?
W15 O15' Ce1 154.0(9) . 2_665 ?
W15 O15* Ce1 158.6(8) . . ?
W17 O17* Ce1 160.3(9) . . ?
W19 O19' Na9 138.5(10) . 1_545 ?
W11 O112 W12 121.1(8) . . ?
W11 O113 W13 121.6(8) . . ?
W11 O118 W18 148.2(9) . . ?
W12 O123 W13 120.2(9) . . ?
W12 O124 W14 148.9(10) . . ?
W13 O136 W16 150.0(10) . . ?
W13 O139 W19 147.4(8) . . ?
W15 O145 W14 119.9(7) . . ?
W16 O146 W14 124.4(9) . . ?
W16 O156 W15 120.9(8) . . ?
W15 O157 W17 144.0(9) . . ?
W16 O169 W19 156.4(8) . . ?
W18 O178 W17 119.0(8) . . ?
W19 O179 W17 117.3(8) . . ?
W19 O189 W18 121.1(8) . . ?
O6W2 W2 O5W2 98.5(8) . . ?
O6W2 W2 O2W2 95.6(7) . . ?
O5W2 W2 O2W2 99.0(7) . . ?
O6W2 W2 O1W2 96.6(7) . . ?
O5W2 W2 O1W2 94.8(7) . . ?
O2W2 W2 O1W2 160.0(7) . . ?
O6W2 W2 O4W2 175.0(7) . . ?
O5W2 W2 O4W2 86.3(7) . . ?
O2W2 W2 O4W2 82.4(7) . . ?
O1W2 W2 O4W2 84.1(6) . . ?
O6W2 W2 O3W2 88.9(7) . . ?
O5W2 W2 O3W2 171.8(6) . . ?
O2W2 W2 O3W2 83.7(7) . . ?
O1W2 W2 O3W2 80.8(6) . . ?
O4W2 W2 O3W2 86.4(6) . . ?
O6W2 W2 Ba1 47.2(6) . . ?
O5W2 W2 Ba1 51.3(5) . . ?
O2W2 W2 Ba1 103.2(5) . . ?
O1W2 W2 Ba1 96.8(4) . . ?
O4W2 W2 Ba1 137.7(5) . . ?
O3W2 W2 Ba1 135.7(4) . . ?
W31 O1W2 W2 146.6(8) . . ?
W2 O2W2 W21 147.0(9) . . ?
W38 O3W2 W2 149.6(9) . . ?
W28 O4W2 W2 151.5(9) . . ?
W2 O5W2 Ce2 162.5(8) . . ?
W2 O5W2 Ba1 100.6(6) . . ?
Ce2 O5W2 Ba1 96.8(5) . . ?
W2 O6W2 Ce3 155.1(10) . . ?
W2 O6W2 Ba1 105.4(8) . . ?
Ce3 O6W2 Ba1 99.2(5) . . ?
O3A2 As2 O2A2 99.5(7) . . ?
O3A2 As2 O1A2 97.3(6) . . ?
O2A2 As2 O1A2 96.8(7) . . ?
As2 O1A2 W23 135.6(8) . . ?
As2 O1A2 W21 117.5(7) . . ?
W23 O1A2 W21 91.3(5) . . ?
As2 O1A2 W22 116.8(7) . . ?
W23 O1A2 W22 92.8(5) . . ?
W21 O1A2 W22 92.8(5) . . ?
As2 O2A2 W25 117.2(8) . . ?
As2 O2A2 W24 120.0(8) . . ?
W25 O2A2 W24 92.1(6) . . ?
As2 O2A2 W26 133.7(8) . . ?
W25 O2A2 W26 93.1(6) . . ?
W24 O2A2 W26 90.7(6) . . ?
As2 O3A2 W27 117.4(7) . . ?
As2 O3A2 W29 133.1(8) . . ?
W27 O3A2 W29 93.0(5) . . ?
As2 O3A2 W28 121.3(8) . . ?
W27 O3A2 W28 91.8(5) . . ?
W29 O3A2 W28 90.0(5) . . ?
O21' W21 O218 103.5(8) . . ?
O21' W21 O213 99.9(7) . . ?
O218 W21 O213 90.7(7) . . ?
O21' W21 O212 98.7(7) . . ?
O218 W21 O212 157.6(7) . . ?
O213 W21 O212 88.0(7) . . ?
O21' W21 O2W2 102.1(7) . . ?
O218 W21 O2W2 87.5(6) . . ?
O213 W21 O2W2 157.8(7) . . ?
O212 W21 O2W2 85.3(6) . . ?
O21' W21 O1A2 168.4(6) . . ?
O218 W21 O1A2 86.5(6) . . ?
O213 W21 O1A2 73.8(6) . . ?
O212 W21 O1A2 71.7(6) . . ?
O2W2 W21 O1A2 84.0(6) . . ?
O22' W22 O224 102.7(8) . . ?
O22' W22 O2W1 103.1(7) . . ?
O224 W22 O2W1 88.7(7) . . ?
O22' W22 O223 98.1(7) . . ?
O224 W22 O223 86.1(7) . . ?
O2W1 W22 O223 158.8(6) . . ?
O22' W22 O212 100.3(8) . . ?
O224 W22 O212 156.7(6) . . ?
O2W1 W22 O212 89.7(7) . . ?
O223 W22 O212 87.0(7) . . ?
O22' W22 O1A2 167.6(7) . . ?
O224 W22 O1A2 85.0(6) . . ?
O2W1 W22 O1A2 86.6(5) . . ?
O223 W22 O1A2 72.5(6) . . ?
O212 W22 O1A2 71.7(6) . . ?
O23' W23 O236 105.8(9) . . ?
O23' W23 O239 101.2(8) . . ?
O236 W23 O239 89.3(8) . . ?
O23' W23 O213 94.9(8) . . ?
O236 W23 O213 159.1(7) . . ?
O239 W23 O213 89.5(7) . . ?
O23' W23 O223 98.9(7) . . ?
O236 W23 O223 89.4(7) . . ?
O239 W23 O223 159.4(7) . . ?
O213 W23 O223 84.6(7) . . ?
O23' W23 O1A2 166.2(7) . . ?
O236 W23 O1A2 85.6(7) . . ?
O239 W23 O1A2 86.4(6) . . ?
O213 W23 O1A2 73.5(6) . . ?
O223 W23 O1A2 73.0(6) . . ?
O24' W24 O1W1 101.6(7) . . ?
O24' W24 O245 98.7(7) . . ?
O1W1 W24 O245 94.7(6) . . ?
O24' W24 O224 103.8(7) . . ?
O1W1 W24 O224 90.0(6) . . ?
O245 W24 O224 155.5(6) . . ?
O24' W24 O246 96.1(7) . . ?
O1W1 W24 O246 162.2(7) . . ?
O245 W24 O246 84.3(7) . . ?
O224 W24 O246 83.9(7) . . ?
O24' W24 O2A2 165.8(7) . . ?
O1W1 W24 O2A2 90.5(6) . . ?
O245 W24 O2A2 72.7(6) . . ?
O224 W24 O2A2 83.3(6) . . ?
O246 W24 O2A2 72.2(6) . . ?
O25* W25 O25' 104.5(8) . . ?
O25* W25 O257 91.8(8) . . ?
O25' W25 O257 101.4(7) . . ?
O25* W25 O245 95.1(7) . . ?
O25' W25 O245 97.4(7) . . ?
O257 W25 O245 157.7(6) . . ?
O25* W25 O256 159.7(8) . . ?
O25' W25 O256 95.8(8) . . ?
O257 W25 O256 84.4(7) . . ?
O245 W25 O256 81.8(7) . . ?
O25* W25 O2A2 88.1(7) . . ?
O25' W25 O2A2 165.9(7) . . ?
O257 W25 O2A2 84.4(6) . . ?
O245 W25 O2A2 74.6(6) . . ?
O256 W25 O2A2 71.7(6) . . ?
O26' W26 O256 103.9(8) . . ?
O26' W26 O246 100.3(8) . . ?
O256 W26 O246 91.3(7) . . ?
O26' W26 O269 100.5(8) . . ?
O256 W26 O269 91.3(7) . . ?
O246 W26 O269 157.7(8) . . ?
O26' W26 O236 100.7(8) . . ?
O256 W26 O236 155.4(8) . . ?
O246 W26 O236 86.4(7) . . ?
O269 W26 O236 82.0(7) . . ?
O26' W26 O2A2 173.4(8) . . ?
O256 W26 O2A2 72.3(7) . . ?
O246 W26 O2A2 74.7(7) . . ?
O269 W26 O2A2 85.0(6) . . ?
O236 W26 O2A2 83.5(6) . . ?
O27' W27 O27* 105.1(8) . . ?
O27' W27 O257 101.6(8) . . ?
O27* W27 O257 92.4(7) . . ?
O27' W27 O278 98.1(8) . . ?
O27* W27 O278 92.7(8) . . ?
O257 W27 O278 157.6(7) . . ?
O27' W27 O279 96.3(7) . . ?
O27* W27 O279 158.3(7) . . ?
O257 W27 O279 86.1(7) . . ?
O278 W27 O279 81.2(7) . . ?
O27' W27 O3A2 168.1(7) . . ?
O27* W27 O3A2 84.3(6) . . ?
O257 W27 O3A2 85.1(6) . . ?
O278 W27 O3A2 73.8(6) . . ?
O279 W27 O3A2 74.0(5) . . ?
O28' W28 O4W2 103.9(8) . . ?
O28' W28 O278 97.6(8) . . ?
O4W2 W28 O278 96.4(7) . . ?
O28' W28 O289 94.6(8) . . ?
O4W2 W28 O289 160.6(8) . . ?
O278 W28 O289 86.8(7) . . ?
O28' W28 O218 106.6(7) . . ?
O4W2 W28 O218 86.1(7) . . ?
O278 W28 O218 154.4(8) . . ?
O289 W28 O218 83.0(6) . . ?
O28' W28 O3A2 164.0(7) . . ?
O4W2 W28 O3A2 89.8(7) . . ?
O278 W28 O3A2 72.5(7) . . ?
O289 W28 O3A2 72.8(6) . . ?
O218 W28 O3A2 82.1(6) . . ?
O29' W29 O279 100.3(8) . . ?
O29' W29 O289 101.2(9) . . ?
O279 W29 O289 91.3(7) . . ?
O29' W29 O269 99.8(9) . . ?
O279 W29 O269 92.3(7) . . ?
O289 W29 O269 157.7(7) . . ?
O29' W29 O239 100.6(8) . . ?
O279 W29 O239 159.1(6) . . ?
O289 W29 O239 86.4(7) . . ?
O269 W29 O239 82.5(7) . . ?
O29' W29 O3A2 172.4(7) . . ?
O279 W29 O3A2 73.9(6) . . ?
O289 W29 O3A2 74.6(6) . . ?
O269 W29 O3A2 85.4(6) . . ?
O239 W29 O3A2 85.5(6) . . ?
W21 O21' Na3 131.3(9) . . ?
W22 O22' Na4 138.4(9) . 2_665 ?
W25 O25* Ce2 157.6(10) . . ?
W26 O26' Na12 138.0(12) . 1_455 ?
W27 O27* Ce2 159.5(10) . . ?
W28 O28' Na5 158.8(10) . . ?
W29 O29' Na9 149.2(11) . . ?
W22 O212 W21 123.6(8) . . ?
W21 O213 W23 121.3(8) . . ?
W21 O218 W28 149.6(9) . . ?
W22 O223 W23 121.6(8) . . ?
W22 O224 W24 145.4(9) . . ?
W23 O236 W26 150.4(10) . . ?
W23 O239 W29 149.0(10) . . ?
W24 O245 W25 119.7(9) . . ?
W26 O246 W24 122.2(9) . . ?
W26 O256 W25 122.9(9) . . ?
W27 O257 W25 145.1(9) . . ?
W26 O269 W29 156.6(10) . . ?
W28 O278 W27 121.3(9) . . ?
W29 O279 W27 119.1(7) . . ?
W29 O289 W28 122.1(9) . . ?
O20W Na1 O2W 101.5(9) 2_775 1_655 ?
O20W Na1 O36' 178.9(9) 2_775 . ?
O2W Na1 O36' 77.6(7) 1_655 . ?
O20W Na1 O31W 83.6(10) 2_775 . ?
O2W Na1 O31W 169.7(11) 1_655 . ?
O36' Na1 O31W 97.4(10) . . ?
O20W Na1 O49W 92.2(12) 2_775 . ?
O2W Na1 O49W 88.3(11) 1_655 . ?
O36' Na1 O49W 88.4(12) . . ?
O31W Na1 O49W 82.5(12) . . ?
O20W Na1 O14W 91.6(8) 2_775 2_775 ?
O2W Na1 O14W 93.4(8) 1_655 2_775 ?
O36' Na1 O14W 87.8(8) . 2_775 ?
O31W Na1 O14W 95.5(10) . 2_775 ?
O49W Na1 O14W 175.4(13) . 2_775 ?
O20W Na1 Na13 28.8(7) 2_775 2_775 ?
O2W Na1 Na13 111.2(7) 1_655 2_775 ?
O36' Na1 Na13 152.1(7) . 2_775 ?
O31W Na1 Na13 69.2(9) . 2_775 ?
O49W Na1 Na13 66.1(11) . 2_775 ?
O14W Na1 Na13 117.0(8) 2_775 2_775 ?
O1W Na2 O8W 168.1(8) . 2_675 ?
O1W Na2 O13W 83.0(8) . 2_675 ?
O8W Na2 O13W 96.5(7) 2_675 2_675 ?
O1W Na2 O22W 91.0(8) . 1_565 ?
O8W Na2 O22W 86.1(7) 2_675 1_565 ?
O13W Na2 O22W 163.0(8) 2_675 1_565 ?
O1W Na2 O15W 78.8(7) . 1_565 ?
O8W Na2 O15W 89.4(7) 2_675 1_565 ?
O13W Na2 O15W 82.4(7) 2_675 1_565 ?
O22W Na2 O15W 80.9(7) 1_565 1_565 ?
O1W Na2 O9W 113.4(8) . . ?
O8W Na2 O9W 77.7(7) 2_675 . ?
O13W Na2 O9W 114.1(7) 2_675 . ?
O22W Na2 O9W 82.8(7) 1_565 . ?
O15W Na2 O9W 159.8(8) 1_565 . ?
O1W Na2 Na5 46.9(6) . . ?
O8W Na2 Na5 131.1(6) 2_675 . ?
O13W Na2 Na5 129.6(6) 2_675 . ?
O22W Na2 Na5 45.1(5) 1_565 . ?
O15W Na2 Na5 82.8(5) 1_565 . ?
O9W Na2 Na5 94.0(6) . . ?
O1W Na2 Na4 92.4(7) . 1_565 ?
O8W Na2 Na4 79.5(5) 2_675 1_565 ?
O13W Na2 Na4 42.7(5) 2_675 1_565 ?
O22W Na2 Na4 122.2(6) 1_565 1_565 ?
O15W Na2 Na4 43.7(5) 1_565 1_565 ?
O9W Na2 Na4 144.6(6) . 1_565 ?
Na5 Na2 Na4 121.3(4) . 1_565 ?
O1W Na2 Na3 146.4(7) . 2_675 ?
O8W Na2 Na3 42.0(5) 2_675 2_675 ?
O13W Na2 Na3 122.3(6) 2_675 2_675 ?
O22W Na2 Na3 70.1(5) 1_565 2_675 ?
O15W Na2 Na3 122.8(6) 1_565 2_675 ?
O9W Na2 Na3 39.1(5) . 2_675 ?
Na5 Na2 Na3 106.2(4) . 2_675 ?
Na4 Na2 Na3 121.1(4) 1_565 2_675 ?
O6W Na3 O9W 110.9(7) . 2_675 ?
O6W Na3 O12W 93.2(8) . 2_675 ?
O9W Na3 O12W 84.0(8) 2_675 2_675 ?
O6W Na3 O5W 95.6(7) . 2_665 ?
O9W Na3 O5W 152.7(8) 2_675 2_665 ?
O12W Na3 O5W 88.4(8) 2_675 2_665 ?
O6W Na3 O8W 158.4(7) . . ?
O9W Na3 O8W 78.2(7) 2_675 . ?
O12W Na3 O8W 107.4(8) 2_675 . ?
O5W Na3 O8W 79.2(7) 2_665 . ?
O6W Na3 O21' 70.5(6) . . ?
O9W Na3 O21' 103.2(7) 2_675 . ?
O12W Na3 O21' 163.6(9) 2_675 . ?
O5W Na3 O21' 91.2(6) 2_665 . ?
O8W Na3 O21' 88.5(6) . . ?
O6W Na3 Na2 152.7(6) . 2_675 ?
O9W Na3 Na2 41.8(5) 2_675 2_675 ?
O12W Na3 Na2 85.4(7) 2_675 2_675 ?
O5W Na3 Na2 111.6(6) 2_665 2_675 ?
O8W Na3 Na2 39.9(4) . 2_675 ?
O21' Na3 Na2 109.9(6) . 2_675 ?
O3W Na4 O21W 92.6(8) . . ?
O3W Na4 O16W 82.7(8) . 2_665 ?
O21W Na4 O16W 106.9(8) . 2_665 ?
O3W Na4 O13W 100.4(8) . 2_665 ?
O21W Na4 O13W 158.6(9) . 2_665 ?
O16W Na4 O13W 91.7(7) 2_665 2_665 ?
O3W Na4 O22' 161.7(9) . 2_665 ?
O21W Na4 O22' 85.1(7) . 2_665 ?
O16W Na4 O22' 80.6(7) 2_665 2_665 ?
O13W Na4 O22' 87.6(7) 2_665 2_665 ?
O3W Na4 O15W 80.6(8) . . ?
O21W Na4 O15W 82.3(7) . . ?
O16W Na4 O15W 161.4(8) 2_665 . ?
O13W Na4 O15W 83.2(7) 2_665 . ?
O22' Na4 O15W 116.9(8) 2_665 . ?
O3W Na4 Na2 105.1(7) . 1_545 ?
O21W Na4 Na2 117.4(6) . 1_545 ?
O16W Na4 Na2 134.3(6) 2_665 1_545 ?
O13W Na4 Na2 42.8(5) 2_665 1_545 ?
O22' Na4 Na2 91.9(6) 2_665 1_545 ?
O15W Na4 Na2 44.6(5) . 1_545 ?
O42W Na5 O28' 151.4(11) . . ?
O42W Na5 O28W 78.1(11) . . ?
O28' Na5 O28W 87.0(9) . . ?
O42W Na5 O22W 100.4(11) . 1_565 ?
O28' Na5 O22W 98.8(8) . 1_565 ?
O28W Na5 O22W 168.6(10) . 1_565 ?
O42W Na5 O1W 74.6(11) . . ?
O28' Na5 O1W 127.6(8) . . ?
O28W Na5 O1W 82.0(9) . . ?
O22W Na5 O1W 86.8(8) 1_565 . ?
O42W Na5 O38' 142.2(12) . . ?
O28' Na5 O38' 60.2(5) . . ?
O28W Na5 O38' 88.7(8) . . ?
O22W Na5 O38' 85.8(7) 1_565 . ?
O1W Na5 O38' 68.4(7) . . ?
O42W Na5 Cl1 72.4(10) . . ?
O28' Na5 Cl1 82.5(6) . . ?
O28W Na5 Cl1 86.7(8) . . ?
O22W Na5 Cl1 103.7(7) 1_565 . ?
O1W Na5 Cl1 146.7(8) . . ?
O38' Na5 Cl1 142.7(7) . . ?
O42W Na5 Na10 73.2(10) . . ?
O28' Na5 Na10 79.1(7) . . ?
O28W Na5 Na10 43.5(8) . . ?
O22W Na5 Na10 147.1(9) 1_565 . ?
O1W Na5 Na10 120.7(9) . . ?
O38' Na5 Na10 119.5(7) . . ?
Cl1 Na5 Na10 43.4(5) . . ?
O42W Na5 Na2 92.8(10) . . ?
O28' Na5 Na2 115.7(6) . . ?
O28W Na5 Na2 123.9(8) . . ?
O22W Na5 Na2 44.7(5) 1_565 . ?
O1W Na5 Na2 42.9(6) . . ?
O38' Na5 Na2 65.5(4) . . ?
Cl1 Na5 Na2 143.2(5) . . ?
Na10 Na5 Na2 162.2(8) . . ?
O34' Na6 O23W 161.5(10) . 1_655 ?
O34' Na6 O4W 84.4(8) . 1_655 ?
O23W Na6 O4W 106.5(10) 1_655 1_655 ?
O34' Na6 O29W 99.4(9) . 1_655 ?
O23W Na6 O29W 95.7(10) 1_655 1_655 ?
O4W Na6 O29W 89.1(9) 1_655 1_655 ?
O34' Na6 O44' 69.9(7) . . ?
O23W Na6 O44' 99.5(9) 1_655 . ?
O4W Na6 O44' 153.9(9) 1_655 . ?
O29W Na6 O44' 90.6(9) 1_655 . ?
O34' Na6 O32W 76.3(9) . . ?
O23W Na6 O32W 89.6(10) 1_655 . ?
O4W Na6 O32W 85.1(9) 1_655 . ?
O29W Na6 O32W 173.1(10) 1_655 . ?
O44' Na6 O32W 93.0(9) . . ?
O33W Na7 O18W 102.7(12) . 2_765 ?
O33W Na7 O19W 174.3(12) . 2_765 ?
O18W Na7 O19W 80.1(10) 2_765 2_765 ?
O33W Na7 O18W 100.0(11) . . ?
O18W Na7 O18W 74.0(11) 2_765 . ?
O19W Na7 O18W 85.5(10) 2_765 . ?
O33W Na7 O4W 81.6(9) . 2_665 ?
O18W Na7 O4W 106.7(10) 2_765 2_665 ?
O19W Na7 O4W 92.8(9) 2_765 2_665 ?
O18W Na7 O4W 178.1(11) . 2_665 ?
O33W Na7 O11W 90.8(10) . 2_665 ?
O18W Na7 O11W 166.5(11) 2_765 2_665 ?
O19W Na7 O11W 86.5(10) 2_765 2_665 ?
O18W Na7 O11W 103.5(10) . 2_665 ?
O4W Na7 O11W 75.4(8) 2_665 2_665 ?
O33W Na7 Na7 104.2(10) . 2_765 ?
O18W Na7 Na7 38.3(7) 2_765 2_765 ?
O19W Na7 Na7 81.1(8) 2_765 2_765 ?
O18W Na7 Na7 35.7(7) . 2_765 ?
O4W Na7 Na7 144.9(10) 2_665 2_765 ?
O11W Na7 Na7 137.8(9) 2_665 2_765 ?
O46W Na8 O43W 118.9(16) . . ?
O46W Na8 O346 98.4(12) . . ?
O43W Na8 O346 130.4(14) . . ?
O46W Na8 O324 153.3(13) . . ?
O43W Na8 O324 87.3(14) . . ?
O346 Na8 O324 63.6(8) . . ?
O46W Na8 O32W 88.3(13) . . ?
O43W Na8 O32W 76.4(13) . . ?
O346 Na8 O32W 73.2(9) . . ?
O324 Na8 O32W 103.7(11) . . ?
O46W Na8 O336 80.5(11) . . ?
O43W Na8 O336 149.5(16) . . ?
O346 Na8 O336 61.2(7) . . ?
O324 Na8 O336 73.5(8) . . ?
O32W Na8 O336 130.5(12) . . ?
O46W Na8 O73W 64(2) . . ?
O43W Na8 O73W 75(2) . . ?
O346 Na8 O73W 154(2) . . ?
O324 Na8 O73W 124(2) . . ?
O32W Na8 O73W 122(2) . . ?
O336 Na8 O73W 96(2) . . ?
O46W Na8 O323 111.9(12) . . ?
O43W Na8 O323 93.2(14) . . ?
O346 Na8 O323 102.2(9) . . ?
O324 Na8 O323 57.9(7) . . ?
O32W Na8 O323 159.7(12) . . ?
O336 Na8 O323 56.7(7) . . ?
O73W Na8 O323 70(2) . . ?
O46W Na8 W36 80.6(10) . . ?
O43W Na8 W36 158.8(14) . . ?
O346 Na8 W36 30.7(4) . . ?
O324 Na8 W36 74.3(6) . . ?
O32W Na8 W36 97.6(9) . . ?
O336 Na8 W36 33.2(4) . . ?
O73W Na8 W36 124(2) . . ?
O323 Na8 W36 86.0(6) . . ?
O46W Na8 W34 133.0(12) . . ?
O43W Na8 W34 101.1(12) . . ?
O346 Na8 W34 34.6(5) . . ?
O324 Na8 W34 33.5(5) . . ?
O32W Na8 W34 77.6(8) . . ?
O336 Na8 W34 75.8(6) . . ?
O73W Na8 W34 157(2) . . ?
O323 Na8 W34 87.7(7) . . ?
W36 Na8 W34 57.7(3) . . ?
O46W Na8 W32 142.6(12) . . ?
O43W Na8 W32 80.8(13) . . ?
O346 Na8 W32 88.6(8) . . ?
O324 Na8 W32 29.3(5) . . ?
O32W Na8 W32 128.6(10) . . ?
O336 Na8 W32 70.8(7) . . ?
O73W Na8 W32 95(2) . . ?
O323 Na8 W32 31.3(4) . . ?
W36 Na8 W32 87.7(5) . . ?
W34 Na8 W32 62.5(4) . . ?
O46W Na8 Na12 37.7(10) . . ?
O43W Na8 Na12 114.2(13) . . ?
O346 Na8 Na12 115.2(9) . . ?
O324 Na8 Na12 129.7(10) . . ?
O32W Na8 Na12 124.8(12) . . ?
O336 Na8 Na12 65.6(7) . . ?
O73W Na8 Na12 40(2) . . ?
O323 Na8 Na12 75.3(8) . . ?
W36 Na8 Na12 86.0(7) . . ?
W34 Na8 Na12 141.2(8) . . ?
W32 Na8 Na12 106.5(8) . . ?
O60W Na9 O70W 92(2) 1_565 1_565 ?
O60W Na9 O67W 80(2) 1_565 . ?
O70W Na9 O67W 86(3) 1_565 . ?
O60W Na9 O29' 83.8(16) 1_565 . ?
O70W Na9 O29' 173(2) 1_565 . ?
O67W Na9 O29' 98.9(17) . . ?
O60W Na9 O37W 168(2) 1_565 2_675 ?
O70W Na9 O37W 97(2) 1_565 2_675 ?
O67W Na9 O37W 108.7(19) . 2_675 ?
O29' Na9 O37W 86.6(11) . 2_675 ?
O60W Na9 O19' 100.6(18) 1_565 1_565 ?
O70W Na9 O19' 82(2) 1_565 1_565 ?
O67W Na9 O19' 167.6(18) . 1_565 ?
O29' Na9 O19' 93.4(10) . 1_565 ?
O37W Na9 O19' 73.2(11) 2_675 1_565 ?
O53W Na10 O28W 153.6(19) 1_565 . ?
O53W Na10 O59W 75.2(18) 1_565 1_565 ?
O28W Na10 O59W 78.8(16) . 1_565 ?
O53W Na10 Cl1 81.7(13) 1_565 . ?
O28W Na10 Cl1 103.1(12) . . ?
O59W Na10 Cl1 90.4(15) 1_565 . ?
O53W Na10 O48W 93.2(18) 1_565 . ?
O28W Na10 O48W 113.1(16) . . ?
O59W Na10 O48W 168(2) 1_565 . ?
Cl1 Na10 O48W 83.3(14) . . ?
O53W Na10 O56W 94.7(17) 1_565 . ?
O28W Na10 O56W 80.6(15) . . ?
O59W Na10 O56W 90(2) 1_565 . ?
Cl1 Na10 O56W 176.3(17) . . ?
O48W Na10 O56W 96.0(18) . . ?
O53W Na10 Na5 134.2(14) 1_565 . ?
O28W Na10 Na5 46.5(8) . . ?
O59W Na10 Na5 85.5(14) 1_565 . ?
Cl1 Na10 Na5 56.9(7) . . ?
O48W Na10 Na5 99.9(14) . . ?
O56W Na10 Na5 126.8(15) . . ?
O76W Na11 O38W 101(3) . 1_455 ?
O76W Na11 O39W 164(3) . . ?
O38W Na11 O39W 84.6(16) 1_455 . ?
O76W Na11 O77W 88(3) . . ?
O38W Na11 O77W 160(3) 1_455 . ?
O39W Na11 O77W 91(3) . . ?
O76W Na11 O13' 80(3) . . ?
O38W Na11 O13' 95.9(16) 1_455 . ?
O39W Na11 O13' 84.1(15) . . ?
O77W Na11 O13' 103(3) . . ?
O76W Na11 O46' 92(3) . 1_455 ?
O38W Na11 O46' 80.0(15) 1_455 1_455 ?
O39W Na11 O46' 104.1(16) . 1_455 ?
O77W Na11 O46' 82(3) . 1_455 ?
O13' Na11 O46' 170.4(14) . 1_455 ?
O71W Na12 O49W 109(3) . . ?
O71W Na12 O33' 82(3) . . ?
O49W Na12 O33' 90.7(16) . . ?
O71W Na12 O73W 105(3) . . ?
O49W Na12 O73W 145(3) . . ?
O33' Na12 O73W 87(3) . . ?
O71W Na12 O46W 166(3) . . ?
O49W Na12 O46W 80.5(16) . . ?
O33' Na12 O46W 108.0(15) . . ?
O73W Na12 O46W 67(2) . . ?
O71W Na12 O26' 82(3) . 1_655 ?
O49W Na12 O26' 89.6(17) . 1_655 ?
O33' Na12 O26' 163.7(15) . 1_655 ?
O73W Na12 O26' 102(3) . 1_655 ?
O46W Na12 O26' 88.1(14) . 1_655 ?
O71W Na12 Na8 146(3) . . ?
O49W Na12 Na8 99.1(14) . . ?
O33' Na12 Na8 79.5(10) . . ?
O73W Na12 Na8 47(2) . . ?
O46W Na12 Na8 34.1(10) . . ?
O26' Na12 Na8 116.5(11) 1_655 . ?
O20W Na13 O68W 108.2(19) . . ?
O20W Na13 O47W 151.7(16) . 2_665 ?
O68W Na13 O47W 93(2) . 2_665 ?
O20W Na13 O27W 82.9(11) . 2_775 ?
O68W Na13 O27W 75.6(18) . 2_775 ?
O47W Na13 O27W 84.0(13) 2_665 2_775 ?
O20W Na13 O37' 76.0(10) . . ?
O68W Na13 O37' 168.8(19) . . ?
O47W Na13 O37' 80.3(13) 2_665 . ?
O27W Na13 O37' 95.0(11) 2_775 . ?
O20W Na13 Na1 27.9(7) . 2_775 ?
O68W Na13 Na1 80.4(16) . 2_775 ?
O47W Na13 Na1 160.5(13) 2_665 2_775 ?
O27W Na13 Na1 76.7(8) 2_775 2_775 ?
O37' Na13 Na1 103.5(8) . 2_775 ?
O35W Na14 O55W 79.3(19) . . ?
O35W Na14 O62W 86(2) . 2_666 ?
O55W Na14 O62W 160(3) . 2_666 ?
O35W Na14 O51W 86(2) . . ?
O55W Na14 O51W 90(2) . . ?
O62W Na14 O51W 76(2) 2_666 . ?
Na2 O1W Na5 90.2(9) . . ?
Na6 O4W Na7 126.1(10) 1_455 2_665 ?
Na2 O8W Na3 98.1(7) 2_675 . ?
Na3 O9W Na2 99.1(7) 2_675 . ?
Na4 O13W Na2 94.5(7) 2_665 2_675 ?
Na4 O15W Na2 91.7(7) . 1_545 ?
Na7 O18W Na7 106.0(11) 2_765 . ?
Na1 O20W Na13 123.3(12) 2_775 . ?
Na2 O22W Na5 90.2(8) 1_545 1_545 ?
Na10 O28W Na5 90.0(12) . . ?
Na8 O32W Na6 119.5(13) . . ?
Na8 O46W Na12 108.3(17) . . ?
Na12 O49W Na1 142(2) . . ?
Na12 O73W Na8 94(3) . . ?
Na10 Cl1 Na5 79.6(8) . . ?
O6W2 Ba1 O5W1 96.3(5) . . ?
O6W2 Ba1 O5W4 133.0(3) . . ?
O5W1 Ba1 O5W4 58.3(3) . . ?
O6W2 Ba1 O6W4 159.5(4) . . ?
O5W1 Ba1 O6W4 103.4(4) . . ?
O5W4 Ba1 O6W4 57.1(5) . . ?
O6W2 Ba1 O6W3 58.6(4) . . ?
O5W1 Ba1 O6W3 127.0(3) . . ?
O5W4 Ba1 O6W3 103.3(5) . . ?
O6W4 Ba1 O6W3 103.7(5) . . ?
O6W2 Ba1 O24C 109.3(4) . . ?
O5W1 Ba1 O24C 121.1(4) . . ?
O5W4 Ba1 O24C 117.7(5) . . ?
O6W4 Ba1 O24C 65.2(5) . . ?
O6W3 Ba1 O24C 111.5(5) . . ?
O6W2 Ba1 O5W3 101.6(4) . . ?
O5W1 Ba1 O5W3 158.3(3) . . ?
O5W4 Ba1 O5W3 100.2(4) . . ?
O6W4 Ba1 O5W3 58.0(5) . . ?
O6W3 Ba1 O5W3 56.0(5) . . ?
O24C Ba1 O5W3 64.1(5) . . ?
O6W2 Ba1 O6W1 97.6(5) . . ?
O5W1 Ba1 O6W1 55.7(5) . . ?
O5W4 Ba1 O6W1 97.5(4) . . ?
O6W4 Ba1 O6W1 98.3(4) . . ?
O6W3 Ba1 O6W1 155.5(3) . . ?
O24C Ba1 O6W1 68.6(4) . . ?
O5W3 Ba1 O6W1 132.5(3) . . ?
O6W2 Ba1 O13C 69.0(3) . . ?
O5W1 Ba1 O13C 67.3(4) . . ?
O5W4 Ba1 O13C 64.8(5) . . ?
O6W4 Ba1 O13C 113.4(5) . . ?
O6W3 Ba1 O13C 60.4(5) . . ?
O24C Ba1 O13C 171.6(5) . . ?
O5W3 Ba1 O13C 107.9(5) . . ?
O6W1 Ba1 O13C 119.6(3) . . ?
O6W2 Ba1 O5W2 55.5(5) . . ?
O5W1 Ba1 O5W2 98.2(4) . . ?
O5W4 Ba1 O5W2 153.3(4) . . ?
O6W4 Ba1 O5W2 125.9(3) . . ?
O6W3 Ba1 O5W2 101.3(3) . . ?
O24C Ba1 O5W2 61.1(4) . . ?
O5W3 Ba1 O5W2 102.1(3) . . ?
O6W1 Ba1 O5W2 56.3(5) . . ?
O13C Ba1 O5W2 120.7(3) . . ?
O6W2 Ba1 W4 157.0(4) . . ?
O5W1 Ba1 W4 80.5(3) . . ?
O5W4 Ba1 W4 28.6(3) . . ?
O6W4 Ba1 W4 28.5(3) . . ?
O6W3 Ba1 W4 105.3(3) . . ?
O24C Ba1 W4 91.5(4) . . ?
O5W3 Ba1 W4 78.3(3) . . ?
O6W1 Ba1 W4 99.2(3) . . ?
O13C Ba1 W4 89.1(3) . . ?
O5W2 Ba1 W4 147.4(3) . . ?
O6W2 Ba1 W2 27.4(4) . . ?
O5W1 Ba1 W2 99.0(3) . . ?
O5W4 Ba1 W2 153.4(3) . . ?
O6W4 Ba1 W2 148.9(3) . . ?
O6W3 Ba1 W2 78.7(3) . . ?
O24C Ba1 W2 84.9(4) . . ?
O5W3 Ba1 W2 102.5(3) . . ?
O6W1 Ba1 W2 77.0(3) . . ?
O13C Ba1 W2 94.9(3) . . ?
O5W2 Ba1 W2 28.0(3) . . ?
W4 Ba1 W2 175.45(5) . . ?
O13C Ce1 O15* 148.0(4) . . ?
O13C Ce1 O17* 141.6(4) . . ?
O15* Ce1 O17* 68.2(5) . . ?
O13C Ce1 O15' 87.8(4) . 2_665 ?
O15* Ce1 O15' 86.8(6) . 2_665 ?
O17* Ce1 O15' 81.1(5) . 2_665 ?
O13C Ce1 O5W4 77.4(5) . . ?
O15* Ce1 O5W4 124.7(4) . . ?
O17* Ce1 O5W4 87.3(4) . . ?
O15' Ce1 O5W4 139.1(4) 2_665 . ?
O13C Ce1 O2C1 76.1(5) . . ?
O15* Ce1 O2C1 71.9(4) . . ?
O17* Ce1 O2C1 135.5(4) . . ?
O15' Ce1 O2C1 77.9(4) 2_665 . ?
O5W4 Ce1 O2C1 132.6(5) . . ?
O13C Ce1 O5W1 79.1(4) . . ?
O15* Ce1 O5W1 89.6(5) . . ?
O17* Ce1 O5W1 125.9(5) . . ?
O15' Ce1 O5W1 148.7(5) 2_665 . ?
O5W4 Ce1 O5W1 65.4(4) . . ?
O2C1 Ce1 O5W1 71.5(4) . . ?
O13C Ce1 O1C1 73.7(6) . . ?
O15* Ce1 O1C1 132.2(4) . . ?
O17* Ce1 O1C1 68.1(4) . . ?
O15' Ce1 O1C1 68.3(4) 2_665 . ?
O5W4 Ce1 O1C1 70.9(6) . . ?
O2C1 Ce1 O1C1 134.9(6) . . ?
O5W1 Ce1 O1C1 132.3(4) . . ?
O13C Ce1 Ba1 45.5(4) . . ?
O15* Ce1 Ba1 133.0(4) . . ?
O17* Ce1 Ba1 130.7(3) . . ?
O15' Ce1 Ba1 133.2(4) 2_665 . ?
O5W4 Ce1 Ba1 43.4(4) . . ?
O2C1 Ce1 Ba1 91.2(4) . . ?
O5W1 Ce1 Ba1 43.6(4) . . ?
O1C1 Ce1 Ba1 90.9(4) . . ?
O24C Ce2 O27* 135.7(5) . . ?
O24C Ce2 O1C2 92.2(6) . . ?
O27* Ce2 O1C2 84.4(4) . . ?
O24C Ce2 O25* 153.2(5) . . ?
O27* Ce2 O25* 69.0(6) . . ?
O1C2 Ce2 O25* 78.8(5) . . ?
O24C Ce2 O5W2 73.1(5) . . ?
O27* Ce2 O5W2 86.8(5) . . ?
O1C2 Ce2 O5W2 147.9(5) . . ?
O25* Ce2 O5W2 126.1(5) . . ?
O24C Ce2 O6W1 81.6(4) . . ?
O27* Ce2 O6W1 125.8(5) . . ?
O1C2 Ce2 O6W1 141.4(4) . . ?
O25* Ce2 O6W1 89.8(6) . . ?
O5W2 Ce2 O6W1 66.0(5) . . ?
O24C Ce2 O3C2 77.7(6) . . ?
O27* Ce2 O3C2 141.9(4) . . ?
O1C2 Ce2 O3C2 75.0(6) . . ?
O25* Ce2 O3C2 75.7(4) . . ?
O5W2 Ce2 O3C2 126.8(4) . . ?
O6W1 Ce2 O3C2 66.5(4) . . ?
O24C Ce2 O2C2 68.4(6) . . ?
O27* Ce2 O2C2 67.6(4) . . ?
O1C2 Ce2 O2C2 78.7(6) . . ?
O25* Ce2 O2C2 132.5(4) . . ?
O5W2 Ce2 O2C2 69.4(4) . . ?
O6W1 Ce2 O2C2 131.7(4) . . ?
O3C2 Ce2 O2C2 135.7(5) . . ?
O24C Ce2 Ba1 43.3(4) . . ?
O27* Ce2 Ba1 132.3(4) . . ?
O1C2 Ce2 Ba1 134.2(4) . . ?
O25* Ce2 Ba1 134.0(4) . . ?
O5W2 Ce2 Ba1 45.5(3) . . ?
O6W1 Ce2 Ba1 44.1(4) . . ?
O3C2 Ce2 Ba1 83.2(4) . . ?
O2C2 Ce2 Ba1 90.5(4) . . ?
O13C Ce3 O35* 136.8(6) . . ?
O13C Ce3 O1C3 90.4(6) . . ?
O35* Ce3 O1C3 81.6(6) . . ?
O13C Ce3 O6W2 82.1(4) . . ?
O35* Ce3 O6W2 128.9(4) . . ?
O1C3 Ce3 O6W2 140.3(4) . . ?
O13C Ce3 O6W3 71.9(5) . . ?
O35* Ce3 O6W3 92.3(5) . . ?
O1C3 Ce3 O6W3 146.9(5) . . ?
O6W2 Ce3 O6W3 66.4(4) . . ?
O13C Ce3 O37* 152.5(6) . . ?
O35* Ce3 O37* 66.7(6) . . ?
O1C3 Ce3 O37* 78.2(5) . . ?
O6W2 Ce3 O37* 90.8(4) . . ?
O6W3 Ce3 O37* 129.1(5) . . ?
O13C Ce3 O3C3 67.5(6) . . ?
O35* Ce3 O3C3 69.2(6) . . ?
O1C3 Ce3 O3C3 78.8(5) . . ?
O6W2 Ce3 O3C3 131.6(4) . . ?
O6W3 Ce3 O3C3 68.7(5) . . ?
O37* Ce3 O3C3 132.5(6) . . ?
O13C Ce3 O2C3 80.7(6) . . ?
O35* Ce3 O2C3 134.9(6) . . ?
O1C3 Ce3 O2C3 72.7(6) . . ?
O6W2 Ce3 O2C3 67.6(4) . . ?
O6W3 Ce3 O2C3 128.8(6) . . ?
O37* Ce3 O2C3 72.1(6) . . ?
O3C3 Ce3 O2C3 136.8(5) . . ?
O13C Ce3 Ba1 45.4(4) . . ?
O35* Ce3 Ba1 136.1(4) . . ?
O1C3 Ce3 Ba1 134.2(4) . . ?
O6W2 Ce3 Ba1 42.9(4) . . ?
O6W3 Ce3 Ba1 43.9(4) . . ?
O37* Ce3 Ba1 133.7(4) . . ?
O3C3 Ce3 Ba1 91.0(4) . . ?
O2C3 Ce3 Ba1 86.4(4) . . ?
Ce3 O13C Ce1 155.8(7) . . ?
Ce3 O13C Ba1 98.6(5) . . ?
Ce1 O13C Ba1 98.3(6) . . ?
O24C Ce4 O47' 90.6(6) . 2_666 ?
O24C Ce4 O5W3 76.4(6) . . ?
O47' Ce4 O5W3 138.3(5) 2_666 . ?
O24C Ce4 O47* 148.0(6) . . ?
O47' Ce4 O47* 85.2(5) 2_666 . ?
O5W3 Ce4 O47* 125.7(5) . . ?
O24C Ce4 O45* 141.7(6) . . ?
O47' Ce4 O45* 80.5(5) 2_666 . ?
O5W3 Ce4 O45* 85.8(5) . . ?
O47* Ce4 O45* 68.8(6) . . ?
O24C Ce4 O6W4 76.7(6) . . ?
O47' Ce4 O6W4 148.1(6) 2_666 . ?
O5W3 Ce4 O6W4 67.4(6) . . ?
O47* Ce4 O6W4 90.4(5) . . ?
O45* Ce4 O6W4 127.0(5) . . ?
O24C Ce4 O2C4 75.0(6) . . ?
O47' Ce4 O2C4 77.8(5) 2_666 . ?
O5W3 Ce4 O2C4 133.4(5) . . ?
O47* Ce4 O2C4 73.0(6) . . ?
O45* Ce4 O2C4 137.2(5) . . ?
O6W4 Ce4 O2C4 70.7(6) . . ?
O24C Ce4 O1C4 71.4(6) . . ?
O47' Ce4 O1C4 68.7(6) 2_666 . ?
O5W3 Ce4 O1C4 69.6(5) . . ?
O47* Ce4 O1C4 134.6(5) . . ?
O45* Ce4 O1C4 70.7(5) . . ?
O6W4 Ce4 O1C4 131.0(5) . . ?
O2C4 Ce4 O1C4 131.5(6) . . ?
O24C Ce4 Ba1 43.6(4) . . ?
O47' Ce4 Ba1 134.0(4) 2_666 . ?
O5W3 Ce4 Ba1 44.2(4) . . ?
O47* Ce4 Ba1 134.0(4) . . ?
O45* Ce4 Ba1 130.0(4) . . ?
O6W4 Ce4 Ba1 43.7(4) . . ?
O2C4 Ce4 Ba1 90.7(4) . . ?
O1C4 Ce4 Ba1 88.5(4) . . ?
Ce2 O24C Ce4 154.7(9) . . ?
Ce2 O24C Ba1 101.1(6) . . ?
Ce4 O24C Ba1 100.3(6) . . ?
O6W3 W3 O5W3 97.1(7) . . ?
O6W3 W3 O3W3 96.9(7) . . ?
O5W3 W3 O3W3 93.8(7) . . ?
O6W3 W3 O1W3 97.7(7) . . ?
O5W3 W3 O1W3 97.6(7) . . ?
O3W3 W3 O1W3 160.2(7) . . ?
O6W3 W3 O2W3 170.4(7) . . ?
O5W3 W3 O2W3 92.2(7) . . ?
O3W3 W3 O2W3 84.4(6) . . ?
O1W3 W3 O2W3 79.1(6) . . ?
O6W3 W3 O4W3 85.6(7) . . ?
O5W3 W3 O4W3 175.7(6) . . ?
O3W3 W3 O4W3 82.5(7) . . ?
O1W3 W3 O4W3 85.3(7) . . ?
O2W3 W3 O4W3 85.2(6) . . ?
O6W3 W3 Ba1 48.2(6) . . ?
O5W3 W3 Ba1 49.0(5) . . ?
O3W3 W3 Ba1 99.8(5) . . ?
O1W3 W3 Ba1 99.9(5) . . ?
O2W3 W3 Ba1 141.1(5) . . ?
O4W3 W3 Ba1 133.7(4) . . ?
W42 O1W3 W3 153.6(11) . . ?
W44 O2W3 W3 154.6(9) . . ?
W3 O3W3 W32 146.9(10) . . ?
W34 O4W3 W3 149.4(9) . . ?
W3 O5W3 Ce4 158.5(8) . . ?
W3 O5W3 Ba1 102.7(6) . . ?
Ce4 O5W3 Ba1 98.7(6) . . ?
W3 O6W3 Ce3 157.8(9) . . ?
W3 O6W3 Ba1 104.1(7) . . ?
Ce3 O6W3 Ba1 98.2(5) . . ?
O2A3 As3 O1A3 96.4(7) . . ?
O2A3 As3 O3A3 100.6(8) . . ?
O1A3 As3 O3A3 98.6(7) . . ?
As3 O1A3 W31 117.0(7) . . ?
As3 O1A3 W32 119.5(7) . . ?
W31 O1A3 W32 93.4(5) . . ?
As3 O1A3 W33 133.4(8) . . ?
W31 O1A3 W33 92.3(5) . . ?
W32 O1A3 W33 91.8(5) . . ?
As3 O2A3 W35 115.7(7) . . ?
As3 O2A3 W36 134.5(8) . . ?
W35 O2A3 W36 92.3(6) . . ?
As3 O2A3 W34 121.5(8) . . ?
W35 O2A3 W34 90.8(5) . . ?
W36 O2A3 W34 91.1(5) . . ?
As3 O3A3 W37 116.0(8) . . ?
As3 O3A3 W38 121.0(9) . . ?
W37 O3A3 W38 92.8(6) . . ?
As3 O3A3 W39 132.2(9) . . ?
W37 O3A3 W39 93.7(6) . . ?
W38 O3A3 W39 91.8(5) . . ?
O31' W31 O1W2 100.5(6) . . ?
O31' W31 O318 102.9(7) . . ?
O1W2 W31 O318 87.9(5) . . ?
O31' W31 O313 99.5(8) . . ?
O1W2 W31 O313 160.0(5) . . ?
O318 W31 O313 88.0(7) . . ?
O31' W31 O312 98.8(7) . . ?
O1W2 W31 O312 89.7(5) . . ?
O318 W31 O312 158.2(7) . . ?
O313 W31 O312 86.8(7) . . ?
O31' W31 O1A3 168.4(7) . . ?
O1W2 W31 O1A3 87.0(5) . . ?
O318 W31 O1A3 86.0(6) . . ?
O313 W31 O1A3 73.2(6) . . ?
O312 W31 O1A3 72.2(6) . . ?
O32' W32 O324 102.1(7) . . ?
O32' W32 O323 101.0(7) . . ?
O324 W32 O323 89.0(7) . . ?
O32' W32 O3W3 100.5(7) . . ?
O324 W32 O3W3 88.5(7) . . ?
O323 W32 O3W3 158.5(6) . . ?
O32' W32 O312 99.4(7) . . ?
O324 W32 O312 158.3(6) . . ?
O323 W32 O312 89.8(7) . . ?
O3W3 W32 O312 84.8(7) . . ?
O32' W32 O1A3 169.6(6) . . ?
O324 W32 O1A3 86.8(6) . . ?
O323 W32 O1A3 73.4(6) . . ?
O3W3 W32 O1A3 85.1(6) . . ?
O312 W32 O1A3 72.1(6) . . ?
O32' W32 Na8 89.7(7) . . ?
O324 W32 Na8 41.6(6) . . ?
O323 W32 Na8 52.2(6) . . ?
O3W3 W32 Na8 129.9(6) . . ?
O312 W32 Na8 142.0(6) . . ?
O1A3 W32 Na8 93.5(5) . . ?
O33' W33 O339 101.3(8) . . ?
O33' W33 O336 101.9(9) . . ?
O339 W33 O336 88.6(7) . . ?
O33' W33 O313 100.2(8) . . ?
O339 W33 O313 93.3(7) . . ?
O336 W33 O313 156.9(7) . . ?
O33' W33 O323 99.8(8) . . ?
O339 W33 O323 158.9(7) . . ?
O336 W33 O323 85.6(7) . . ?
O313 W33 O323 84.4(7) . . ?
O33' W33 O1A3 168.7(7) . . ?
O339 W33 O1A3 87.8(6) . . ?
O336 W33 O1A3 84.9(6) . . ?
O313 W33 O1A3 72.2(6) . . ?
O323 W33 O1A3 71.5(6) . . ?
O34' W34 O4W3 102.7(8) . . ?
O34' W34 O345 98.8(8) . . ?
O4W3 W34 O345 95.8(8) . . ?
O34' W34 O324 104.6(7) . . ?
O4W3 W34 O324 87.8(7) . . ?
O345 W34 O324 154.9(7) . . ?
O34' W34 O346 94.8(8) . . ?
O4W3 W34 O346 161.6(7) . . ?
O345 W34 O346 86.9(7) . . ?
O324 W34 O346 82.4(7) . . ?
O34' W34 O2A3 164.8(8) . . ?
O4W3 W34 O2A3 91.0(6) . . ?
O345 W34 O2A3 73.1(6) . . ?
O324 W34 O2A3 82.0(6) . . ?
O346 W34 O2A3 72.3(6) . . ?
O34' W34 Na8 84.9(7) . . ?
O4W3 W34 Na8 131.2(6) . . ?
O345 W34 Na8 131.1(7) . . ?
O324 W34 Na8 44.4(6) . . ?
O346 W34 Na8 44.3(6) . . ?
O2A3 W34 Na8 90.8(5) . . ?
O35' W35 O35* 105.9(8) . . ?
O35' W35 O357 99.3(7) . . ?
O35* W35 O357 92.2(7) . . ?
O35' W35 O345 100.9(8) . . ?
O35* W35 O345 92.0(8) . . ?
O357 W35 O345 157.4(7) . . ?
O35' W35 O356 97.8(8) . . ?
O35* W35 O356 156.3(7) . . ?
O357 W35 O356 84.1(7) . . ?
O345 W35 O356 83.2(7) . . ?
O35' W35 O2A3 168.5(7) . . ?
O35* W35 O2A3 84.4(7) . . ?
O357 W35 O2A3 85.0(6) . . ?
O345 W35 O2A3 73.3(6) . . ?
O356 W35 O2A3 72.0(6) . . ?
O36' W36 O356 98.9(8) . . ?
O36' W36 O346 98.6(8) . . ?
O356 W36 O346 92.0(7) . . ?
O36' W36 O369 102.5(8) . . ?
O356 W36 O369 89.1(7) . . ?
O346 W36 O369 158.5(7) . . ?
O36' W36 O336 101.6(8) . . ?
O356 W36 O336 159.3(8) . . ?
O346 W36 O336 87.1(7) . . ?
O369 W36 O336 84.4(7) . . ?
O36' W36 O2A3 171.3(7) . . ?
O356 W36 O2A3 75.3(7) . . ?
O346 W36 O2A3 75.3(6) . . ?
O369 W36 O2A3 84.2(6) . . ?
O336 W36 O2A3 84.5(6) . . ?
O36' W36 Na8 88.3(7) . . ?
O356 W36 Na8 135.4(6) . . ?
O346 W36 Na8 43.4(6) . . ?
O369 W36 Na8 132.4(6) . . ?
O336 W36 Na8 48.1(6) . . ?
O2A3 W36 Na8 91.3(5) . . ?
O37' W37 O37* 104.0(8) . . ?
O37' W37 O357 101.1(8) . . ?
O37* W37 O357 94.1(7) . . ?
O37' W37 O378 97.8(7) . . ?
O37* W37 O378 95.8(8) . . ?
O357 W37 O378 155.8(6) . . ?
O37' W37 O379 95.4(7) . . ?
O37* W37 O379 160.6(7) . . ?
O357 W37 O379 82.7(6) . . ?
O378 W37 O379 80.7(7) . . ?
O37' W37 O3A3 166.3(7) . . ?
O37* W37 O3A3 87.9(7) . . ?
O357 W37 O3A3 84.5(6) . . ?
O378 W37 O3A3 73.8(6) . . ?
O379 W37 O3A3 72.7(6) . . ?
O38' W38 O3W2 105.0(6) . . ?
O38' W38 O318 103.6(7) . . ?
O3W2 W38 O318 87.2(5) . . ?
O38' W38 O378 99.8(7) . . ?
O3W2 W38 O378 93.2(5) . . ?
O318 W38 O378 155.7(7) . . ?
O38' W38 O389 95.9(8) . . ?
O3W2 W38 O389 158.9(5) . . ?
O318 W38 O389 84.8(7) . . ?
O378 W38 O389 86.3(7) . . ?
O38' W38 O3A3 166.0(7) . . ?
O3W2 W38 O3A3 87.4(5) . . ?
O318 W38 O3A3 83.3(6) . . ?
O378 W38 O3A3 72.4(6) . . ?
O389 W38 O3A3 72.4(6) . . ?
O39' W39 O379 101.3(7) . . ?
O39' W39 O389 100.8(7) . . ?
O379 W39 O389 91.7(7) . . ?
O39' W39 O369 101.6(7) . . ?
O379 W39 O369 93.2(6) . . ?
O389 W39 O369 155.6(7) . . ?
O39' W39 O339 98.2(7) . . ?
O379 W39 O339 160.4(7) . . ?
O389 W39 O339 85.6(7) . . ?
O369 W39 O339 81.8(6) . . ?
O39' W39 O3A3 172.6(7) . . ?
O379 W39 O3A3 75.1(6) . . ?
O389 W39 O3A3 73.0(6) . . ?
O369 W39 O3A3 85.2(6) . . ?
O339 W39 O3A3 85.6(6) . . ?
W33 O33' Na12 127.2(12) . . ?
W34 O34' Na6 161.4(11) . . ?
W35 O35* Ce3 162.2(9) . . ?
W36 O36' Na1 145.6(10) . . ?
W37 O37' Na13 120.3(11) . . ?
W37 O37* Ce3 157.2(9) . . ?
W38 O38' Na5 122.8(8) . . ?
W32 O312 W31 122.0(9) . . ?
W31 O313 W33 122.1(8) . . ?
W31 O318 W38 148.3(9) . . ?
W32 O323 W33 123.3(8) . . ?
W32 O323 Na8 96.5(7) . . ?
W33 O323 Na8 100.8(8) . . ?
W32 O324 W34 147.0(9) . . ?
W32 O324 Na8 109.1(8) . . ?
W34 O324 Na8 102.1(9) . . ?
W33 O336 W36 147.8(10) . . ?
W33 O336 Na8 110.7(9) . . ?
W36 O336 Na8 98.8(8) . . ?
W33 O339 W39 150.5(9) . . ?
W34 O345 W35 122.4(9) . . ?
W36 O346 W34 120.9(8) . . ?
W36 O346 Na8 105.8(8) . . ?
W34 O346 Na8 101.1(9) . . ?
W36 O356 W35 120.4(10) . . ?
W37 O357 W35 142.2(10) . . ?
W36 O369 W39 157.1(9) . . ?
W37 O378 W38 120.0(8) . . ?
W39 O379 W37 118.5(8) . . ?
W39 O389 W38 122.4(8) . . ?
O6W4 W4 O5W4 97.2(7) . . ?
O6W4 W4 O4W4 98.7(7) . . ?
O5W4 W4 O4W4 94.9(7) . . ?
O6W4 W4 O1W4 96.9(7) . . ?
O5W4 W4 O1W4 98.1(7) . . ?
O4W4 W4 O1W4 158.2(6) . . ?
O6W4 W4 O2W4 88.8(7) . . ?
O5W4 W4 O2W4 173.0(6) . . ?
O4W4 W4 O2W4 80.7(6) . . ?
O1W4 W4 O2W4 84.6(7) . . ?
O6W4 W4 O3W4 172.9(6) . . ?
O5W4 W4 O3W4 89.5(6) . . ?
O4W4 W4 O3W4 82.7(6) . . ?
O1W4 W4 O3W4 80.0(6) . . ?
O2W4 W4 O3W4 84.6(5) . . ?
O6W4 W4 Ba1 48.8(5) . . ?
O5W4 W4 Ba1 48.4(5) . . ?
O4W4 W4 Ba1 100.0(4) . . ?
O1W4 W4 Ba1 101.7(4) . . ?
O2W4 W4 Ba1 137.4(4) . . ?
O3W4 W4 Ba1 137.9(3) . . ?
W11 O1W4 W4 150.6(9) . . ?
W48 O2W4 W4 152.9(9) . . ?
W18 O3W4 W4 151.5(8) . . ?
W41 O4W4 W4 146.1(9) . . ?
W4 O5W4 Ce1 157.9(8) . . ?
W4 O5W4 Ba1 102.9(6) . . ?
Ce1 O5W4 Ba1 98.9(5) . . ?
W4 O6W4 Ce4 157.7(9) . . ?
W4 O6W4 Ba1 102.7(7) . . ?
Ce4 O6W4 Ba1 98.6(5) . . ?
O1A4 As4 O3A4 95.8(7) . . ?
O1A4 As4 O2A4 95.5(7) . . ?
O3A4 As4 O2A4 100.3(7) . . ?
As4 O1A4 W41 117.0(8) . . ?
As4 O1A4 W43 135.0(7) . . ?
W41 O1A4 W43 93.2(5) . . ?
As4 O1A4 W42 115.8(7) . . ?
W41 O1A4 W42 93.5(5) . . ?
W43 O1A4 W42 92.8(6) . . ?
As4 O2A4 W45 113.6(8) . . ?
As4 O2A4 W46 134.8(8) . . ?
W45 O2A4 W46 94.1(5) . . ?
As4 O2A4 W44 120.7(7) . . ?
W45 O2A4 W44 91.6(5) . . ?
W46 O2A4 W44 91.9(6) . . ?
As4 O3A4 W47 114.8(7) . . ?
As4 O3A4 W49 132.7(9) . . ?
W47 O3A4 W49 94.0(5) . . ?
As4 O3A4 W48 122.0(7) . . ?
W47 O3A4 W48 92.4(6) . . ?
W49 O3A4 W48 91.4(5) . . ?
O41' W41 O413 98.6(7) . . ?
O41' W41 O418 104.0(8) . . ?
O413 W41 O418 91.8(7) . . ?
O41' W41 O4W4 101.9(7) . . ?
O413 W41 O4W4 158.9(7) . . ?
O418 W41 O4W4 87.8(7) . . ?
O41' W41 O412 96.1(8) . . ?
O413 W41 O412 88.7(7) . . ?
O418 W41 O412 159.5(7) . . ?
O4W4 W41 O412 84.5(7) . . ?
O41' W41 O1A4 165.9(7) . . ?
O413 W41 O1A4 73.6(6) . . ?
O418 W41 O1A4 88.2(6) . . ?
O4W4 W41 O1A4 85.3(6) . . ?
O412 W41 O1A4 72.3(6) . . ?
O42' W42 O1W3 102.2(8) . . ?
O42' W42 O424 102.0(8) . . ?
O1W3 W42 O424 87.0(7) . . ?
O42' W42 O423 95.6(7) . . ?
O1W3 W42 O423 161.8(7) . . ?
O424 W42 O423 85.7(7) . . ?
O42' W42 O412 100.7(7) . . ?
O1W3 W42 O412 91.0(7) . . ?
O424 W42 O412 157.1(7) . . ?
O423 W42 O412 89.3(7) . . ?
O42' W42 O1A4 166.6(6) . . ?
O1W3 W42 O1A4 89.3(6) . . ?
O424 W42 O1A4 85.2(6) . . ?
O423 W42 O1A4 73.5(6) . . ?
O412 W42 O1A4 72.0(6) . . ?
O43' W43 O436 104.5(8) . . ?
O43' W43 O439 104.3(8) . . ?
O436 W43 O439 88.5(8) . . ?
O43' W43 O423 97.6(8) . . ?
O436 W43 O423 92.4(7) . . ?
O439 W43 O423 157.2(7) . . ?
O43' W43 O413 99.3(7) . . ?
O436 W43 O413 156.3(7) . . ?
O439 W43 O413 86.3(7) . . ?
O423 W43 O413 83.7(7) . . ?
O43' W43 O1A4 166.8(7) . . ?
O436 W43 O1A4 85.6(7) . . ?
O439 W43 O1A4 84.2(6) . . ?
O423 W43 O1A4 73.2(6) . . ?
O413 W43 O1A4 70.9(6) . . ?
O44' W44 O2W3 104.7(8) . . ?
O44' W44 O424 105.4(8) . . ?
O2W3 W44 O424 87.7(7) . . ?
O44' W44 O445 100.3(8) . . ?
O2W3 W44 O445 94.2(7) . . ?
O424 W44 O445 152.9(7) . . ?
O44' W44 O446 93.6(7) . . ?
O2W3 W44 O446 161.4(7) . . ?
O424 W44 O446 84.2(6) . . ?
O445 W44 O446 85.7(6) . . ?
O44' W44 O2A4 162.3(7) . . ?
O2W3 W44 O2A4 91.5(7) . . ?
O424 W44 O2A4 81.8(6) . . ?
O445 W44 O2A4 71.1(6) . . ?
O446 W44 O2A4 70.8(6) . . ?
O45' W45 O45* 104.4(7) . . ?
O45' W45 O445 98.7(7) . . ?
O45* W45 O445 95.5(7) . . ?
O45' W45 O457 100.3(7) . . ?
O45* W45 O457 92.3(8) . . ?
O445 W45 O457 157.0(7) . . ?
O45' W45 O456 96.7(7) . . ?
O45* W45 O456 158.9(7) . . ?
O445 W45 O456 82.3(7) . . ?
O457 W45 O456 82.7(7) . . ?
O45' W45 O2A4 167.5(7) . . ?
O45* W45 O2A4 86.8(6) . . ?
O445 W45 O2A4 74.4(6) . . ?
O457 W45 O2A4 84.4(6) . . ?
O456 W45 O2A4 72.3(6) . . ?
O46' W46 O446 99.2(8) . . ?
O46' W46 O456 101.3(8) . . ?
O446 W46 O456 93.5(7) . . ?
O46' W46 O469 101.1(8) . . ?
O446 W46 O469 157.5(7) . . ?
O456 W46 O469 92.0(7) . . ?
O46' W46 O436 101.9(8) . . ?
O446 W46 O436 85.3(7) . . ?
O456 W46 O436 156.6(7) . . ?
O469 W46 O436 81.1(7) . . ?
O46' W46 O2A4 172.3(8) . . ?
O446 W46 O2A4 74.8(6) . . ?
O456 W46 O2A4 74.7(6) . . ?
O469 W46 O2A4 85.7(6) . . ?
O436 W46 O2A4 82.5(6) . . ?
O47* W47 O47' 105.8(7) . . ?
O47* W47 O457 93.1(8) . . ?
O47' W47 O457 99.7(8) . . ?
O47* W47 O478 93.5(7) . . ?
O47' W47 O478 97.8(7) . . ?
O457 W47 O478 158.8(7) . . ?
O47* W47 O479 159.6(7) . . ?
O47' W47 O479 94.4(7) . . ?
O457 W47 O479 86.0(7) . . ?
O478 W47 O479 80.8(6) . . ?
O47* W47 O3A4 86.6(7) . . ?
O47' W47 O3A4 165.7(6) . . ?
O457 W47 O3A4 86.3(7) . . ?
O478 W47 O3A4 74.1(6) . . ?
O479 W47 O3A4 73.0(6) . . ?
O48' W48 O2W4 103.8(8) . . ?
O48' W48 O478 100.8(7) . . ?
O2W4 W48 O478 98.4(7) . . ?
O48' W48 O418 104.0(7) . . ?
O2W4 W48 O418 85.5(7) . . ?
O478 W48 O418 153.2(7) . . ?
O48' W48 O489 93.7(7) . . ?
O2W4 W48 O489 160.8(8) . . ?
O478 W48 O489 85.9(6) . . ?
O418 W48 O489 82.5(7) . . ?
O48' W48 O3A4 163.6(6) . . ?
O2W4 W48 O3A4 91.9(6) . . ?
O478 W48 O3A4 71.8(6) . . ?
O418 W48 O3A4 81.7(6) . . ?
O489 W48 O3A4 71.5(6) . . ?
O49' W49 O479 100.4(7) . . ?
O49' W49 O489 99.9(8) . . ?
O479 W49 O489 91.4(7) . . ?
O49' W49 O469 101.2(8) . . ?
O479 W49 O469 90.0(7) . . ?
O489 W49 O469 158.2(7) . . ?
O49' W49 O439 101.7(7) . . ?
O479 W49 O439 157.9(6) . . ?
O489 W49 O439 86.1(7) . . ?
O469 W49 O439 84.4(7) . . ?
O49' W49 O3A4 170.9(8) . . ?
O479 W49 O3A4 73.6(6) . . ?
O489 W49 O3A4 73.8(6) . . ?
O469 W49 O3A4 85.8(6) . . ?
O439 W49 O3A4 84.7(6) . . ?
W44 O44' Na6 129.0(9) . . ?
W45 O45* Ce4 158.6(9) . . ?
W46 O46' Na11 133.9(12) . 1_655 ?
W47 O47' Ce4 153.2(9) . 2_666 ?
W47 O47* Ce4 159.5(10) . . ?
W42 O412 W41 121.9(8) . . ?
W41 O413 W43 122.1(8) . . ?
W41 O418 W48 148.6(9) . . ?
W42 O423 W43 120.5(8) . . ?
W42 O424 W44 147.0(10) . . ?
W43 O436 W46 153.6(12) . . ?
W43 O439 W49 147.9(9) . . ?
W45 O445 W44 121.8(8) . . ?
W46 O446 W44 122.1(8) . . ?
W46 O456 W45 118.9(8) . . ?
W47 O457 W45 144.6(9) . . ?
W49 O469 W46 156.5(9) . . ?
W48 O478 W47 120.8(9) . . ?
W49 O479 W47 119.4(8) . . ?
W49 O489 W48 122.9(8) . . ?

loop_
_geom_bond_atom_site_label_1
_geom_bond_atom_site_label_2
_geom_bond_distance
_geom_bond_site_symmetry_2
_geom_bond_publ_flag
W1 O5W1 1.758(17) . ?
W1 O6W1 1.762(16) . ?
W1 O2W1 1.908(15) . ?
W1 O4W1 1.924(16) . ?
W1 O3W1 2.095(17) . ?
W1 O1W1 2.122(15) . ?
W1 Ba1 3.6622(16) . ?
O1W1 W24 1.803(14) . ?
O2W1 W22 1.909(14) . ?
O3W1 W14 1.796(18) . ?
O4W1 W12 1.905(17) . ?
O5W1 Ce1 2.560(16) . ?
O5W1 Ba1 2.802(16) . ?
O6W1 Ce2 2.494(15) . ?
O6W1 Ba1 2.849(17) . ?
As1 O1A1 1.779(17) . ?
As1 O3A1 1.799(14) . ?
As1 O2A1 1.804(16) . ?
O1A1 W12 2.323(15) . ?
O1A1 W11 2.348(15) . ?
O1A1 W13 2.352(17) . ?
O2A1 W15 2.281(16) . ?
O2A1 W16 2.361(17) . ?
O2A1 W14 2.387(15) . ?
O3A1 W17 2.281(14) . ?
O3A1 W19 2.360(15) . ?
O3A1 W18 2.365(14) . ?
W11 O11' 1.735(16) . ?
W11 O1W4 1.864(17) . ?
W11 O118 1.893(15) . ?
W11 O112 1.933(16) . ?
W11 O113 1.938(18) . ?
W12 O12' 1.724(17) . ?
W12 O124 1.850(15) . ?
W12 O123 1.919(17) . ?
W12 O112 1.980(16) . ?
W13 O13' 1.686(18) . ?
W13 O136 1.827(16) . ?
W13 O139 1.880(15) . ?
W13 O113 1.945(16) . ?
W13 O123 1.964(16) . ?
W14 O14' 1.670(16) . ?
W14 O146 1.946(16) . ?
W14 O145 1.964(15) . ?
W14 O124 1.981(15) . ?
W15 O15' 1.752(16) . ?
W15 O15* 1.752(17) . ?
W15 O157 1.873(15) . ?
W15 O145 1.932(15) . ?
W15 O156 2.074(19) . ?
W16 O16' 1.733(16) . ?
W16 O156 1.848(18) . ?
W16 O146 1.892(15) . ?
W16 O169 1.896(15) . ?
W16 O136 2.000(16) . ?
W17 O17' 1.756(16) . ?
W17 O17* 1.767(16) . ?
W17 O157 1.927(15) . ?
W17 O178 1.952(15) . ?
W17 O179 2.092(18) . ?
W18 O18* 1.730(16) . ?
W18 O3W4 1.765(14) . ?
W18 O118 1.925(15) . ?
W18 O178 1.945(16) . ?
W18 O189 2.018(17) . ?
W19 O19' 1.708(16) . ?
W19 O179 1.864(17) . ?
W19 O189 1.883(16) . ?
W19 O169 1.931(15) . ?
W19 O139 1.976(15) . ?
O13' Na11 2.51(4) . ?
O15' Ce1 2.482(17) 2_665 ?
O15* Ce1 2.445(16) . ?
O17* Ce1 2.449(15) . ?
O19' Na9 2.49(3) 1_545 ?
W2 O6W2 1.749(17) . ?
W2 O5W2 1.750(16) . ?
W2 O2W2 1.888(16) . ?
W2 O1W2 1.953(16) . ?
W2 O4W2 2.092(16) . ?
W2 O3W2 2.125(17) . ?
W2 Ba1 3.6594(15) . ?
O1W2 W31 1.882(15) . ?
O2W2 W21 1.941(15) . ?
O3W2 W38 1.769(17) . ?
O4W2 W28 1.810(16) . ?
O5W2 Ce2 2.493(16) . ?
O5W2 Ba1 2.907(14) . ?
O6W2 Ce3 2.507(18) . ?
O6W2 Ba1 2.784(17) . ?
As2 O3A2 1.755(14) . ?
As2 O2A2 1.779(18) . ?
As2 O1A2 1.781(14) . ?
O1A2 W23 2.315(14) . ?
O1A2 W21 2.355(16) . ?
O1A2 W22 2.360(14) . ?
O2A2 W25 2.277(16) . ?
O2A2 W24 2.387(16) . ?
O2A2 W26 2.401(16) . ?
O3A2 W27 2.277(14) . ?
O3A2 W29 2.405(14) . ?
O3A2 W28 2.412(16) . ?
W21 O21' 1.719(18) . ?
W21 O218 1.834(15) . ?
W21 O213 1.879(15) . ?
W21 O212 1.941(15) . ?
W22 O22' 1.736(16) . ?
W22 O224 1.889(17) . ?
W22 O223 1.924(16) . ?
W22 O212 1.935(17) . ?
W23 O23' 1.712(18) . ?
W23 O236 1.817(19) . ?
W23 O239 1.856(16) . ?
W23 O213 1.952(17) . ?
W23 O223 1.956(16) . ?
W24 O24' 1.733(17) . ?
W24 O245 1.924(15) . ?
W24 O224 1.958(15) . ?
W24 O246 2.035(17) . ?
W25 O25* 1.738(17) . ?
W25 O25' 1.751(18) . ?
W25 O257 1.913(16) . ?
W25 O245 1.962(16) . ?
W25 O256 2.038(17) . ?
W26 O26' 1.739(19) . ?
W26 O256 1.827(17) . ?
W26 O246 1.858(17) . ?
W26 O269 1.883(17) . ?
W26 O236 2.012(18) . ?
W27 O27' 1.748(17) . ?
W27 O27* 1.768(16) . ?
W27 O257 1.897(17) . ?
W27 O278 1.988(19) . ?
W27 O279 2.052(15) . ?
W28 O28' 1.703(18) . ?
W28 O278 1.876(17) . ?
W28 O289 1.995(17) . ?
W28 O218 2.001(15) . ?
W29 O29' 1.755(19) . ?
W29 O279 1.887(15) . ?
W29 O289 1.898(19) . ?
W29 O269 1.938(18) . ?
W29 O239 1.971(15) . ?
O21' Na3 2.653(19) . ?
O22' Na4 2.451(19) 2_665 ?
O25* Ce2 2.476(18) . ?
O26' Na12 2.49(4) 1_455 ?
O27* Ce2 2.416(16) . ?
O28' Na5 2.46(2) . ?
O29' Na9 2.42(3) . ?
Na1 O20W 2.35(3) 2_775 ?
Na1 O2W 2.36(2) 1_655 ?
Na1 O36' 2.39(2) . ?
Na1 O31W 2.40(3) . ?
Na1 O49W 2.44(4) . ?
Na1 O14W 2.47(2) 2_775 ?
Na1 Na13 4.21(3) 2_775 ?
Na2 O1W 2.39(2) . ?
Na2 O8W 2.43(2) 2_675 ?
Na2 O13W 2.45(2) 2_675 ?
Na2 O22W 2.48(2) 1_565 ?
Na2 O15W 2.52(2) 1_565 ?
Na2 O9W 2.53(2) . ?
Na2 Na5 3.517(17) . ?
Na2 Na4 3.592(16) 1_565 ?
Na2 Na3 3.753(16) 2_675 ?
Na3 O6W 2.37(2) . ?
Na3 O9W 2.40(2) 2_675 ?
Na3 O12W 2.45(3) 2_675 ?
Na3 O5W 2.46(2) 2_665 ?
Na3 O8W 2.54(2) . ?
Na3 Na2 3.753(16) 2_675 ?
Na4 O3W 2.37(2) . ?
Na4 O21W 2.41(2) . ?
Na4 O16W 2.43(2) 2_665 ?
Na4 O13W 2.45(2) 2_665 ?
Na4 O22' 2.451(19) 2_665 ?
Na4 O15W 2.48(2) . ?
Na4 Na2 3.592(16) 1_545 ?
Na5 O42W 2.44(4) . ?
Na5 O28W 2.48(3) . ?
Na5 O22W 2.49(2) 1_565 ?
Na5 O1W 2.57(3) . ?
Na5 O38' 2.91(2) . ?
Na5 Cl1 2.915(18) . ?
Na5 Na10 3.42(3) . ?
Na6 O34' 2.32(2) . ?
Na6 O23W 2.32(3) 1_655 ?
Na6 O4W 2.45(3) 1_655 ?
Na6 O29W 2.52(3) 1_655 ?
Na6 O44' 2.58(2) . ?
Na6 O32W 2.64(3) . ?
Na7 O33W 2.36(3) . ?
Na7 O18W 2.38(3) 2_765 ?
Na7 O19W 2.45(3) 2_765 ?
Na7 O18W 2.53(3) . ?
Na7 O4W 2.57(3) 2_665 ?
Na7 O11W 2.62(3) 2_665 ?
Na7 Na7 3.92(3) 2_765 ?
Na8 O46W 2.26(4) . ?
Na8 O43W 2.35(5) . ?
Na8 O346 2.51(3) . ?
Na8 O324 2.53(3) . ?
Na8 O32W 2.60(4) . ?
Na8 O336 2.65(3) . ?
Na8 O73W 2.79(10) . ?
Na8 O323 2.86(3) . ?
Na8 W36 3.52(2) . ?
Na8 W34 3.53(2) . ?
Na8 W32 3.60(3) . ?
Na8 Na12 3.83(4) . ?
Na9 O60W 2.28(6) 1_565 ?
Na9 O70W 2.28(8) 1_565 ?
Na9 O67W 2.38(7) . ?
Na9 O37W 2.43(4) 2_675 ?
Na9 O19' 2.49(3) 1_565 ?
Na10 O53W 2.33(5) 1_565 ?
Na10 O28W 2.36(4) . ?
Na10 O59W 2.36(6) 1_565 ?
Na10 Cl1 2.39(3) . ?
Na10 O48W 2.50(6) . ?
Na10 O56W 2.59(6) . ?
Na11 O76W 2.13(9) . ?
Na11 O38W 2.28(5) 1_455 ?
Na11 O39W 2.36(5) . ?
Na11 O77W 2.50(10) . ?
Na11 O46' 2.53(4) 1_455 ?
Na12 O71W 2.19(9) . ?
Na12 O49W 2.28(5) . ?
Na12 O33' 2.44(4) . ?
Na12 O73W 2.44(10) . ?
Na12 O46W 2.46(4) . ?
Na12 O26' 2.49(4) 1_655 ?
Na13 O20W 2.43(3) . ?
Na13 O68W 2.48(8) . ?
Na13 O47W 2.52(4) 2_665 ?
Na13 O27W 2.64(4) 2_775 ?
Na13 O37' 2.81(4) . ?
Na13 Na1 4.21(3) 2_775 ?
Na14 O35W 2.31(6) . ?
Na14 O55W 2.47(6) . ?
Na14 O62W 2.73(7) 2_666 ?
Na14 O51W 2.84(8) . ?
O2W Na1 2.36(2) 1_455 ?
O4W Na6 2.45(2) 1_455 ?
O4W Na7 2.57(3) 2_665 ?
O5W Na3 2.46(2) 2_665 ?
O8W Na2 2.43(2) 2_675 ?
O9W Na3 2.40(2) 2_675 ?
O11W Na7 2.62(3) 2_665 ?
O12W Na3 2.45(3) 2_675 ?
O13W Na4 2.45(2) 2_665 ?
O13W Na2 2.45(2) 2_675 ?
O14W Na1 2.47(2) 2_775 ?
O15W Na2 2.52(2) 1_545 ?
O16W Na4 2.43(2) 2_665 ?
O18W Na7 2.38(3) 2_765 ?
O19W Na7 2.45(3) 2_765 ?
O20W Na1 2.35(3) 2_775 ?
O22W Na2 2.48(2) 1_545 ?
O22W Na5 2.49(2) 1_545 ?
O23W Na6 2.32(3) 1_455 ?
O27W Na13 2.64(4) 2_775 ?
O29W Na6 2.52(3) 1_455 ?
O37W Na9 2.43(4) 2_675 ?
O38W Na11 2.28(5) 1_655 ?
O47W Na13 2.52(4) 2_665 ?
O53W Na10 2.33(5) 1_545 ?
O59W Na10 2.36(6) 1_545 ?
O60W Na9 2.28(6) 1_545 ?
O62W Na14 2.73(7) 2_666 ?
O70W Na9 2.28(8) 1_545 ?
Ba1 O5W4 2.805(16) . ?
Ba1 O6W4 2.818(16) . ?
Ba1 O6W3 2.824(18) . ?
Ba1 O24C 2.828(18) . ?
Ba1 O5W3 2.845(16) . ?
Ba1 O13C 2.906(16) . ?
Ba1 W4 3.6542(18) . ?
Ce1 O13C 2.407(18) . ?
Ce1 O15' 2.482(17) 2_665 ?
Ce1 O5W4 2.491(15) . ?
Ce1 O2C1 2.515(16) . ?
Ce1 O1C1 2.57(2) . ?
Ce2 O24C 2.401(19) . ?
Ce2 O1C2 2.449(18) . ?
Ce2 O3C2 2.613(18) . ?
Ce2 O2C2 2.629(19) . ?
Ce3 O13C 2.398(18) . ?
Ce3 O35* 2.423(19) . ?
Ce3 O1C3 2.445(17) . ?
Ce3 O6W3 2.509(15) . ?
Ce3 O37* 2.510(17) . ?
Ce3 O3C3 2.620(16) . ?
Ce3 O2C3 2.654(19) . ?
Ce4 O24C 2.411(18) . ?
Ce4 O47' 2.445(15) 2_666 ?
Ce4 O5W3 2.458(16) . ?
Ce4 O47* 2.462(16) . ?
Ce4 O45* 2.468(17) . ?
Ce4 O6W4 2.492(16) . ?
Ce4 O2C4 2.535(19) . ?
Ce4 O1C4 2.586(18) . ?
W3 O6W3 1.766(15) . ?
W3 O5W3 1.786(17) . ?
W3 O3W3 1.904(16) . ?
W3 O1W3 1.965(16) . ?
W3 O2W3 2.086(16) . ?
W3 O4W3 2.096(17) . ?
O1W3 W42 1.859(17) . ?
O2W3 W44 1.789(16) . ?
O3W3 W32 1.925(17) . ?
O4W3 W34 1.818(17) . ?
As3 O2A3 1.745(17) . ?
As3 O1A3 1.766(14) . ?
As3 O3A3 1.804(16) . ?
O1A3 W31 2.325(15) . ?
O1A3 W32 2.343(14) . ?
O1A3 W33 2.369(15) . ?
O2A3 W35 2.334(15) . ?
O2A3 W36 2.380(17) . ?
O2A3 W34 2.391(15) . ?
O3A3 W37 2.289(16) . ?
O3A3 W38 2.343(17) . ?
O3A3 W39 2.377(17) . ?
W31 O31' 1.696(18) . ?
W31 O318 1.914(15) . ?
W31 O313 1.934(17) . ?
W31 O312 1.953(15) . ?
W32 O32' 1.701(16) . ?
W32 O324 1.865(17) . ?
W32 O323 1.881(16) . ?
W32 O312 1.932(17) . ?
W33 O33' 1.725(19) . ?
W33 O339 1.853(15) . ?
W33 O336 1.895(17) . ?
W33 O313 1.934(18) . ?
W33 O323 1.964(15) . ?
W34 O34' 1.683(18) . ?
W34 O345 1.882(17) . ?
W34 O324 1.993(15) . ?
W34 O346 2.042(17) . ?
W35 O35' 1.738(18) . ?
W35 O35* 1.760(18) . ?
W35 O357 1.919(15) . ?
W35 O345 1.956(17) . ?
W35 O356 2.090(19) . ?
W36 O36' 1.71(2) . ?
W36 O356 1.826(17) . ?
W36 O346 1.870(15) . ?
W36 O369 1.903(15) . ?
W36 O336 1.948(17) . ?
W37 O37' 1.703(17) . ?
W37 O37* 1.726(17) . ?
W37 O357 1.911(16) . ?
W37 O378 1.932(16) . ?
W37 O379 2.105(16) . ?
W38 O38' 1.703(16) . ?
W38 O318 1.932(15) . ?
W38 O378 1.939(15) . ?
W38 O389 1.979(18) . ?
W39 O39' 1.782(17) . ?
W39 O379 1.852(15) . ?
W39 O389 1.889(18) . ?
W39 O369 1.903(15) . ?
W39 O339 1.976(15) . ?
W4 O6W4 1.787(16) . ?
W4 O5W4 1.796(15) . ?
W4 O4W4 1.937(16) . ?
W4 O1W4 1.965(18) . ?
W4 O2W4 2.108(15) . ?
W4 O3W4 2.122(13) . ?
O2W4 W48 1.795(15) . ?
O4W4 W41 1.896(15) . ?
As4 O1A4 1.794(15) . ?
As4 O3A4 1.796(16) . ?
As4 O2A4 1.807(16) . ?
O1A4 W41 2.321(15) . ?
O1A4 W43 2.333(15) . ?
O1A4 W42 2.351(15) . ?
O2A4 W45 2.281(15) . ?
O2A4 W46 2.350(15) . ?
O2A4 W44 2.390(17) . ?
O3A4 W47 2.267(15) . ?
O3A4 W49 2.378(15) . ?
O3A4 W48 2.399(16) . ?
W41 O41' 1.708(16) . ?
W41 O413 1.857(16) . ?
W41 O418 1.864(16) . ?
W41 O412 1.959(17) . ?
W42 O42' 1.716(17) . ?
W42 O424 1.917(16) . ?
W42 O423 1.933(15) . ?
W42 O412 1.934(17) . ?
W43 O43' 1.729(18) . ?
W43 O436 1.823(18) . ?
W43 O439 1.881(16) . ?
W43 O423 1.975(16) . ?
W43 O413 2.006(16) . ?
W44 O44' 1.673(19) . ?
W44 O424 1.932(16) . ?
W44 O445 1.938(15) . ?
W44 O446 2.040(14) . ?
W45 O45' 1.742(15) . ?
W45 O45* 1.753(16) . ?
W45 O445 1.895(17) . ?
W45 O457 1.945(18) . ?
W45 O456 2.083(16) . ?
W46 O46' 1.73(2) . ?
W46 O446 1.851(15) . ?
W46 O456 1.852(16) . ?
W46 O469 1.905(18) . ?
W46 O436 1.971(17) . ?
W47 O47* 1.717(16) . ?
W47 O47' 1.736(16) . ?
W47 O457 1.864(19) . ?
W47 O478 1.961(16) . ?
W47 O479 2.059(15) . ?
W48 O48' 1.722(17) . ?
W48 O478 1.915(15) . ?
W48 O418 1.966(16) . ?
W48 O489 2.000(16) . ?
W49 O49' 1.697(16) . ?
W49 O479 1.876(16) . ?
W49 O489 1.892(17) . ?
W49 O469 1.904(18) . ?
W49 O439 1.958(16) . ?
O46' Na11 2.53(4) 1_655 ?
O47' Ce4 2.445(15) 2_666 ?
